data_7129295
loop_
_publ_author_name
'Zhou, Yidan'
'Wu, Jinyang'
'Liu, Zejiang'
'Xu, Weitao'
'Liu, Menglong'
'Jia, Along'
'Liu, Yuchen'
'Xiao, Xin'
'Li, Xiaowei'
'Yuan, Lihua'

_publ_section_title
;
 Threading of three rings on two stations: a convergent approach to
 [4]rotaxane
;
_journal_name_full 'Chemical Communications'
_journal_paper_doi 10.1039/D1CC05501A
_journal_year 2021
_chemical_formula_moiety '4(C2 H4 Cl2), 2(F6 P), 3(C80 H108 N8 O12), C18 H26 N2'
_chemical_formula_sum 'C266 H366 Cl8 F12 N26 O36 P2'
_chemical_formula_weight 5077.37
_space_group_crystal_system triclinic
_space_group_IT_number 2
_space_group_name_Hall '-P 1'
_space_group_name_H-M_alt 'P -1'
_atom_sites_solution_hydrogens geom
_audit_creation_date 2019-12-15
_audit_creation_method
;
Olex2 1.2
(compiled 2018.05.29 svn.r3508 for OlexSys, GUI svn.r5506)
;
_audit_update_record
;
2021-09-22 deposited with the CCDC.	2021-11-09 downloaded from the CCDC.
;
_cell_angle_alpha 91.639(3)
_cell_angle_beta 93.853(3)
_cell_angle_gamma 114.363(4)
_cell_formula_units_Z 1
_cell_length_a 18.4426(7)
_cell_length_b 19.7321(7)
_cell_length_c 20.3347(9)
_cell_measurement_reflns_used 14024
_cell_measurement_temperature 150(2)
_cell_measurement_theta_max 72.6400
_cell_measurement_theta_min 4.2870
_cell_volume 6712.9(5)
_computing_molecular_graphics 'Olex2 (Dolomanov et al., 2009)'
_computing_publication_material 'Olex2 (Dolomanov et al., 2009)'
_computing_structure_refinement 'ShelXL (Sheldrick, 2015)'
_diffrn_ambient_temperature 150.15
_diffrn_measured_fraction_theta_full 0.984
_diffrn_measured_fraction_theta_max 0.984
_diffrn_measurement_device_type angilent
_diffrn_radiation_type CuK\a
_diffrn_radiation_wavelength 1.54184
_diffrn_reflns_av_R_equivalents 0.0267
_diffrn_reflns_av_unetI/netI 0.0349
_diffrn_reflns_Laue_measured_fraction_full 0.984
_diffrn_reflns_Laue_measured_fraction_max 0.984
_diffrn_reflns_limit_h_max 20
_diffrn_reflns_limit_h_min -21
_diffrn_reflns_limit_k_max 23
_diffrn_reflns_limit_k_min -17
_diffrn_reflns_limit_l_max 23
_diffrn_reflns_limit_l_min -24
_diffrn_reflns_number 37631
_diffrn_reflns_point_group_measured_fraction_full 0.984
_diffrn_reflns_point_group_measured_fraction_max 0.984
_diffrn_reflns_theta_full 66.008
_diffrn_reflns_theta_max 66.008
_diffrn_reflns_theta_min 3.277
_exptl_absorpt_coefficient_mu 1.538
_exptl_crystal_density_diffrn 1.256
_exptl_crystal_description block
_exptl_crystal_F_000 2706
_exptl_crystal_size_max 0.13
_exptl_crystal_size_mid 0.11
_exptl_crystal_size_min 0.1
_refine_diff_density_max 1.201
_refine_diff_density_min -1.073
_refine_diff_density_rms 0.059
_refine_ls_extinction_method none
_refine_ls_goodness_of_fit_ref 1.028
_refine_ls_hydrogen_treatment constr
_refine_ls_matrix_type full
_refine_ls_number_parameters 1723
_refine_ls_number_reflns 23038
_refine_ls_number_restraints 150
_refine_ls_restrained_S_all 1.036
_refine_ls_R_factor_all 0.0840
_refine_ls_R_factor_gt 0.0661
_refine_ls_shift/su_max 0.001
_refine_ls_shift/su_mean 0.000
_refine_ls_structure_factor_coef Fsqd
_refine_ls_weighting_details 'w=1/[\s^2^(Fo^2^)+(0.0950P)^2^+6.4064P] where P=(Fo^2^+2Fc^2^)/3'
_refine_ls_weighting_scheme calc
_refine_ls_wR_factor_gt 0.1739
_refine_ls_wR_factor_ref 0.1928
_reflns_Friedel_coverage 0.000
_reflns_number_gt 17757
_reflns_number_total 23038
_reflns_threshold_expression 'I > 2\s(I)'
_cod_data_source_file d1cc05501a2.cif
_cod_data_source_block 1
_cod_database_code 7129295
_shelx_shelxl_version_number 2014/7
_shelx_space_group_comment
;
The symmetry employed for this shelxl refinement is uniquely defined
by the following loop, which should always be used as a source of
symmetry information in preference to the above space-group names.
They are only intended as comments.
;
_shelx_estimated_absorpt_t_max 0.861
_shelx_estimated_absorpt_t_min 0.825
_olex2_refinement_description
;
1. Fixed Uiso
 At 1.2 times of:
  All C(H) groups, All C(H,H) groups, All C(H,H,H,H) groups, All N(H) groups
 At 1.5 times of:
  All C(H,H,H) groups
2. Restrained distances
 C78A-C80A
 1.5 with sigma of 0.02
 C78A-C79A
 1.5 with sigma of 0.02
 C78-C79
 1.5 with sigma of 0.02
 C78-C80
 1.5 with sigma of 0.02
 C77-C78
 1.5 with sigma of 0.02
 C80-C78
 1.5 with sigma of 0.02
 C108-C109
 1.5 with sigma of 0.02
 C108-C110
 1.5 with sigma of 0.02
 C107-C108
 1.5 with sigma of 0.02
 C10C-C10E
 1.5 with sigma of 0.02
 C10C-C10D
 1.5 with sigma of 0.02
 C10B-C10C
 1.5 with sigma of 0.02
 C10B-C10A
 1.5 with sigma of 0.02
 C10A-O17
 1.45 with sigma of 0.02
 C103-C10K
 1.5 with sigma of 0.02
 C103-C105
 1.5 with sigma of 0.02
 C77A-C79A
 2.35 with sigma of 0.02
 C77A-C78A
 1.5 with sigma of 0.02
3. Uiso/Uaniso restraints and constraints
Uanis(C76) \\sim Ueq, Uanis(C77) \\sim Ueq, Uanis(C78) \\sim Ueq, Uanis(C79)
\\sim Ueq, Uanis(C80) \\sim Ueq, Uanis(C77A) \\sim Ueq, Uanis(C76A) \\sim Ueq,
Uanis(C78A) \\sim Ueq, Uanis(C80A) \\sim Ueq, Uanis(C79A) \\sim Ueq: with sigma
of 0.01 and sigma for terminal atoms of 0.02
Uanis(C106) \\sim Ueq, Uanis(C107) \\sim Ueq, Uanis(C108) \\sim Ueq,
Uanis(C110) \\sim Ueq, Uanis(C109) \\sim Ueq, Uanis(C10A) \\sim Ueq,
Uanis(C10B) \\sim Ueq, Uanis(C10E) \\sim Ueq, Uanis(C10C) \\sim Ueq,
Uanis(C10D) \\sim Ueq: with sigma of 0.01 and sigma for terminal atoms of 0.02
Uanis(C10K) \\sim Ueq, Uanis(C105) \\sim Ueq: with sigma of 0.01 and sigma for
terminal atoms of 0.02
Uanis(O14) = Uanis(O14A)
Uanis(O1A) = Uanis(O1)
Uanis(C105) = Uanis(C10K)
Uanis(C10C) = Uanis(C108)
4. Others
 Sof(H3AC)=Sof(H3AD)=Sof(Cl4A)=Sof(C1W)=Sof(H1WA)=Sof(H1WB)=1-FVAR(1)
 Sof(H3AA)=Sof(H3AB)=Sof(Cl4)=Sof(C0AA)=Sof(H0AB)=Sof(H0AC)=FVAR(1)
 Sof(C76A)=Sof(H76C)=Sof(H76D)=Sof(C77A)=Sof(H77C)=Sof(H77D)=Sof(C78A)=
 Sof(H78A)=Sof(C79A)=Sof(H79D)=Sof(H79E)=Sof(H79F)=Sof(C80A)=Sof(H80D)=
 Sof(H80E)=Sof(H80F)=1-FVAR(2)
 Sof(C76)=Sof(H76A)=Sof(H76B)=Sof(C77)=Sof(H77A)=Sof(H77B)=Sof(C78)=Sof(H78)=
 Sof(C79)=Sof(H79A)=Sof(H79B)=Sof(H79C)=Sof(C80)=Sof(H80A)=Sof(H80B)=Sof(H80C)=
 FVAR(2)
 Sof(C10A)=Sof(H10S)=Sof(H10T)=Sof(C10B)=Sof(H10U)=Sof(H10V)=Sof(C10C)=
 Sof(H10W)=Sof(C10D)=Sof(H10X)=Sof(H10Y)=Sof(H)=Sof(C10E)=Sof(H10Z)=Sof(HA)=
 Sof(HB)=1-FVAR(3)
 Sof(C106)=Sof(H10L)=Sof(H10M)=Sof(C107)=Sof(H10N)=Sof(H10O)=Sof(C108)=
 Sof(H108)=Sof(C109)=Sof(H10P)=Sof(H10Q)=Sof(H10R)=Sof(C110)=Sof(H11R)=
 Sof(H11S)=Sof(H11T)=FVAR(3)
 Sof(H10E)=Sof(C10K)=Sof(H0AA)=Sof(HC)=Sof(HD)=1-FVAR(4)
 Sof(H103)=Sof(C105)=Sof(H10I)=Sof(H10J)=Sof(H10K)=FVAR(4)
 Sof(O14A)=1-FVAR(5)
 Sof(O14)=FVAR(5)
 Sof(O1A)=1-FVAR(6)
 Sof(O1)=FVAR(6)
5.a Ternary CH refined with riding coordinates:
 C43(H43), C48(H48), C53(H53), C58(H58), C63(H63), C68(H68), C73(H73),
 C78(H78), C78A(H78A), C103(H103), C103(H10E), C113(H113), C118(H118),
 C108(H108), C10C(H10W)
5.b Secondary CH2 refined with riding coordinates:
 C2BA(H2BA,H2BB), C3BA(H3BA,H3BB), C3AA(H3AA,H3AB), C3AA(H3AC,H3AD), C0AA(H0AB,
 H0AC), C1W(H1WA,H1WB), C41(H41A,H41B), C42(H42A,H42B), C46(H46A,H46B),
 C47(H47A,H47B), C51(H51A,H51B), C52(H52A,H52B), C56(H56A,H56B), C57(H57A,H57B),
  C61(H61A,H61B), C62(H62A,H62B), C66(H66A,H66B), C67(H67A,H67B), C71(H71A,
 H71B), C72(H72A,H72B), C76(H76A,H76B), C77(H77A,H77B), C76A(H76C,H76D),
 C77A(H77C,H77D), C101(H10A,H10B), C102(H10C,H10D), C111(H11A,H11B), C112(H11C,
 H11D), C116(H11K,H11L), C117(H11M,H11N), C106(H10L,H10M), C107(H10N,H10O),
 C10A(H10S,H10T), C10B(H10U,H10V), C126(H12D,H12E), C127(H12F,H12G), C128(H12H,
 H12I)
5.c Aromatic/amide H refined with riding coordinates:
 N1(H1), N2(H2), N5(H5), N6(H6), C4(H4), C5(H5A), C7(H7), C9(H9), C10(H10),
 C13(H13), C17(H17), C20(H20), C24(H24), C25(H25), C27(H27), C29(H29), C30(H30),
  C33(H33), C37(H37), C40(H40), N11(H11), N12(H12), C84(H84), C87(H87),
 C91(H91), C92(H92), C94(H94), C96(H96), C97(H97), C100(H100), C121(H121),
 C122(H122), C124(H124), C125(H125)
5.d Idealised Me refined as rotating group:
 C44(H44A,H44B,H44C), C45(H45A,H45B,H45C), C49(H49A,H49B,H49C), C50(H50A,H50B,
 H50C), C54(H54A,H54B,H54C), C55(H55A,H55B,H55C), C59(H59A,H59B,H59C), C60(H60A,
 H60B,H60C), C64(H64A,H64B,H64C), C65(H65A,H65B,H65C), C69(H69A,H69B,H69C),
 C70(H70A,H70B,H70C), C74(H74A,H74B,H74C), C75(H75A,H75B,H75C), C79(H79A,H79B,
 H79C), C80(H80A,H80B,H80C), C79A(H79D,H79E,H79F), C80A(H80D,H80E,H80F),
 C104(H10F,H10G,H10H), C114(H11E,H11F,H11G), C115(H11H,H11I,H11J), C119(H11O,
 H11P,H11Q), C120(H12A,H12B,H12C), C105(H10I,H10J,H10K), C109(H10P,H10Q,H10R),
 C110(H11R,H11S,H11T), C10D(H10X,H10Y,H), C10E(H10Z,HA,HB), C10K(H0AA,HC,HD),
 C129(H12J,H12K,H12L)
;
_olex2_submission_special_instructions 'No special instructions were received'

loop_
_space_group_symop_operation_xyz
'x, y, z'
'-x, -y, -z'

loop_
_atom_site_label
_atom_site_type_symbol
_atom_site_fract_x
_atom_site_fract_y
_atom_site_fract_z
_atom_site_U_iso_or_equiv
_atom_site_adp_type
_atom_site_occupancy
_atom_site_site_symmetry_order
_atom_site_calc_flag
_atom_site_refinement_flags_posn
_atom_site_refinement_flags_adp
_atom_site_refinement_flags_occupancy
_atom_site_disorder_assembly
_atom_site_disorder_group
Cl1 Cl 0.88697(11) 0.35804(8) 0.39289(10) 0.1290(7) Uani 1 1 d . . . . .
Cl2 Cl 0.80530(10) 0.22229(7) 0.49931(8) 0.1120(5) Uani 1 1 d . . . . .
C2BA C 0.7633(2) 0.2820(2) 0.4637(2) 0.0704(11) Uani 1 1 d . . . . .
H2BA H 0.7338 0.2589 0.4206 0.084 Uiso 1 1 calc R . . . .
H2BB H 0.7248 0.2869 0.4930 0.084 Uiso 1 1 calc R . . . .
C3BA C 0.8259(2) 0.3575(2) 0.4538(2) 0.0616(9) Uani 1 1 d . . . . .
H3BA H 0.8593 0.3779 0.4960 0.074 Uiso 1 1 calc R . . . .
H3BB H 0.7996 0.3908 0.4423 0.074 Uiso 1 1 calc R . . . .
Cl3 Cl 0.66435(6) 0.02642(6) 0.14347(6) 0.0749(3) Uani 1 1 d . . . . .
C3AA C 0.7627(3) 0.0414(3) 0.1316(3) 0.0946(16) Uani 1 1 d . . . . .
H3AA H 0.7983 0.0742 0.1690 0.114 Uiso 0.715(5) 1 calc R . P A 1
H3AB H 0.7670 -0.0069 0.1327 0.114 Uiso 0.715(5) 1 calc R . P A 1
H3AC H 0.7829 0.0199 0.1681 0.114 Uiso 0.285(5) 1 calc R . P A 2
H3AD H 0.7626 0.0142 0.0900 0.114 Uiso 0.285(5) 1 calc R . P A 2
Cl4 Cl 0.80228(10) 0.16204(15) 0.06376(16) 0.1126(12) Uani 0.715(5) 1 d . . P A 1
C0AA C 0.7899(5) 0.0738(5) 0.0721(5) 0.120(3) Uani 0.715(5) 1 d . . P A 1
H0AB H 0.7517 0.0425 0.0354 0.144 Uiso 0.715(5) 1 calc R . P A 1
H0AC H 0.8418 0.0714 0.0665 0.144 Uiso 0.715(5) 1 calc R . P A 1
Cl4A Cl 0.7802(3) 0.1978(3) 0.1220(4) 0.119(4) Uani 0.285(5) 1 d . . P A 2
C1W C 0.8192(8) 0.1217(9) 0.1287(8) 0.071(4) Uani 0.285(5) 1 d . . P A 2
H1WA H 0.8507 0.1249 0.0904 0.085 Uiso 0.285(5) 1 calc R . P A 2
H1WB H 0.8571 0.1351 0.1687 0.085 Uiso 0.285(5) 1 calc R . P A 2
P1 P -0.06124(6) -0.02771(6) 0.19989(7) 0.0726(3) Uani 1 1 d . . . . .
F1 F -0.0643(2) -0.10368(18) 0.2216(2) 0.1186(12) Uani 1 1 d . . . . .
F2 F -0.1247(2) -0.0717(3) 0.1457(2) 0.207(3) Uani 1 1 d . . . . .
F3 F -0.0525(2) 0.05382(18) 0.1890(2) 0.1453(17) Uani 1 1 d . . . . .
F4 F 0.0062(2) 0.0133(2) 0.25938(19) 0.1562(18) Uani 1 1 d . . . . .
F5 F -0.1292(3) -0.03721(17) 0.2443(3) 0.198(3) Uani 1 1 d . . . . .
F6 F 0.00801(15) -0.01664(15) 0.15552(14) 0.0914(8) Uani 1 1 d . . . . .
O2 O 0.42224(11) 0.34179(10) 0.22665(10) 0.0398(5) Uani 1 1 d . . . . .
O3 O 0.56582(12) 0.21731(11) 0.50020(10) 0.0447(5) Uani 1 1 d . . . . .
O4 O 0.70690(11) 0.41021(10) 0.51648(9) 0.0344(4) Uani 1 1 d . . . . .
O5 O 0.63471(11) 0.73624(10) 0.15429(9) 0.0332(4) Uani 1 1 d . . . . .
O6 O 0.48579(12) 0.60487(10) 0.03256(9) 0.0354(4) Uani 1 1 d . . . . .
O7 O 0.29243(12) 0.34392(10) 0.01494(9) 0.0364(4) Uani 1 1 d . . . . .
O8 O 0.19910(10) 0.20372(10) 0.13466(9) 0.0340(4) Uani 1 1 d . . . . .
O9 O 0.47339(11) 0.02109(10) 0.59794(9) 0.0323(4) Uani 1 1 d . . . . .
O10 O 0.65114(13) 0.14045(11) 0.70024(12) 0.0513(6) Uani 1 1 d . . . . .
O11 O 0.84318(11) 0.39917(10) 0.72425(9) 0.0356(4) Uani 1 1 d . . . . .
O12 O 0.87949(10) 0.57215(10) 0.64522(9) 0.0308(4) Uani 1 1 d . . . . .
N1 N 0.53018(12) 0.59056(12) 0.15617(10) 0.0282(5) Uani 1 1 d . . . . .
H1 H 0.5436 0.6338 0.1385 0.034 Uiso 1 1 calc R . . . .
N2 N 0.33439(12) 0.32855(11) 0.13835(10) 0.0271(4) Uani 1 1 d . . . . .
H2 H 0.2894 0.2973 0.1167 0.033 Uiso 1 1 calc R . . . .
N3 N 0.34454(12) 0.12059(12) 0.34608(11) 0.0292(5) Uani 1 1 d . . . . .
N4 N 0.31297(13) 0.05688(12) 0.36817(11) 0.0298(5) Uani 1 1 d . . . . .
N5 N 0.57094(12) 0.16896(11) 0.59952(10) 0.0273(4) Uani 1 1 d . . . . .
H5 H 0.5478 0.1298 0.6226 0.033 Uiso 1 1 calc R . . . .
N6 N 0.76373(12) 0.43206(11) 0.62196(10) 0.0273(4) Uani 1 1 d . . . . .
H6 H 0.7947 0.4671 0.6517 0.033 Uiso 1 1 calc R . . . .
N7 N 0.74959(13) 0.63952(12) 0.41438(11) 0.0322(5) Uani 1 1 d . . . . .
N8 N 0.77741(13) 0.70486(12) 0.39581(11) 0.0313(5) Uani 1 1 d . . . . .
C1 C 0.74939(14) 0.45440(14) 0.56204(12) 0.0265(5) Uani 1 1 d . . . . .
C2 C 0.78679(14) 0.53616(14) 0.55057(12) 0.0263(5) Uani 1 1 d . . . . .
C3 C 0.84995(14) 0.59302(14) 0.58982(12) 0.0276(5) Uani 1 1 d . . . . .
C4 C 0.87983(15) 0.66608(14) 0.57055(13) 0.0299(5) Uani 1 1 d . . . . .
H4 H 0.9224 0.7039 0.5971 0.036 Uiso 1 1 calc R . . . .
C5 C 0.84897(16) 0.68456(15) 0.51381(13) 0.0314(6) Uani 1 1 d . . . . .
H5A H 0.8701 0.7347 0.5014 0.038 Uiso 1 1 calc R . . . .
C6 C 0.78641(15) 0.62912(14) 0.47455(12) 0.0286(5) Uani 1 1 d . . . . .
C7 C 0.75663(15) 0.55654(14) 0.49364(12) 0.0274(5) Uani 1 1 d . . . . .
H7 H 0.7139 0.5191 0.4668 0.033 Uiso 1 1 calc R . . . .
C8 C 0.73846(15) 0.71155(14) 0.33471(13) 0.0296(5) Uani 1 1 d . . . . .
C9 C 0.76814(16) 0.78008(15) 0.30715(13) 0.0334(6) Uani 1 1 d . . . . .
H9 H 0.8123 0.8208 0.3293 0.040 Uiso 1 1 calc R . . . .
C10 C 0.73379(17) 0.78963(15) 0.24741(13) 0.0335(6) Uani 1 1 d . . . . .
H10 H 0.7543 0.8369 0.2289 0.040 Uiso 1 1 calc R . . . .
C11 C 0.66948(15) 0.73038(14) 0.21441(12) 0.0278(5) Uani 1 1 d . . . . .
C12 C 0.63810(16) 0.66038(15) 0.24197(13) 0.0319(6) Uani 1 1 d . . . . .
C13 C 0.67341(16) 0.65298(15) 0.30217(13) 0.0333(6) Uani 1 1 d . . . . .
H13 H 0.6523 0.6063 0.3217 0.040 Uiso 1 1 calc R . . . .
C14 C 0.57005(19) 0.59002(17) 0.21373(16) 0.0483(8) Uani 1 1 d . . . . .
C15 C 0.46861(14) 0.52804(14) 0.12126(12) 0.0264(5) Uani 1 1 d . . . . .
C16 C 0.44589(15) 0.53578(14) 0.05575(13) 0.0294(5) Uani 1 1 d . . . . .
C17 C 0.38690(16) 0.47530(15) 0.01914(13) 0.0308(6) Uani 1 1 d . . . . .
H17 H 0.3713 0.4806 -0.0252 0.037 Uiso 1 1 calc R . . . .
C18 C 0.35058(15) 0.40711(14) 0.04696(13) 0.0288(5) Uani 1 1 d . . . . .
C19 C 0.37300(14) 0.39914(14) 0.11237(12) 0.0261(5) Uani 1 1 d . . . . .
C20 C 0.43105(14) 0.46000(14) 0.14889(12) 0.0263(5) Uani 1 1 d . . . . .
H20 H 0.4454 0.4551 0.1937 0.032 Uiso 1 1 calc R . . . .
C21 C 0.35952(14) 0.30409(14) 0.19314(12) 0.0265(5) Uani 1 1 d . . . . .
C22 C 0.30869(14) 0.22705(14) 0.21274(12) 0.0257(5) Uani 1 1 d . . . . .
C23 C 0.23178(15) 0.17874(14) 0.18533(12) 0.0276(5) Uani 1 1 d . . . . .
C24 C 0.19169(15) 0.10924(14) 0.21068(13) 0.0311(6) Uani 1 1 d . . . . .
H24 H 0.1398 0.0769 0.1918 0.037 Uiso 1 1 calc R . . . .
C25 C 0.22654(15) 0.08694(14) 0.26288(13) 0.0288(5) Uani 1 1 d . . . . .
H25 H 0.1988 0.0395 0.2797 0.035 Uiso 1 1 calc R . . . .
C26 C 0.30266(15) 0.13414(14) 0.29092(12) 0.0269(5) Uani 1 1 d . . . . .
C27 C 0.34154(14) 0.20280(14) 0.26560(12) 0.0271(5) Uani 1 1 d . . . . .
H27 H 0.3931 0.2350 0.2852 0.032 Uiso 1 1 calc R . . . .
C28 C 0.35682(15) 0.04901(14) 0.42574(13) 0.0278(5) Uani 1 1 d . . . . .
C29 C 0.33074(16) -0.02084(15) 0.45134(14) 0.0328(6) Uani 1 1 d . . . . .
H29 H 0.2862 -0.0616 0.4296 0.039 Uiso 1 1 calc R . . . .
C30 C 0.36937(16) -0.03139(14) 0.50842(13) 0.0318(6) Uani 1 1 d . . . . .
H30 H 0.3510 -0.0793 0.5257 0.038 Uiso 1 1 calc R . . . .
C31 C 0.43489(15) 0.02785(14) 0.54059(12) 0.0271(5) Uani 1 1 d . . . . .
C32 C 0.46386(14) 0.09867(14) 0.51369(12) 0.0263(5) Uani 1 1 d . . . . .
C33 C 0.42348(15) 0.10768(14) 0.45725(13) 0.0278(5) Uani 1 1 d . . . . .
H33 H 0.4417 0.1553 0.4394 0.033 Uiso 1 1 calc R . . . .
C34 C 0.53812(15) 0.16697(14) 0.53772(13) 0.0279(5) Uani 1 1 d . . . . .
C35 C 0.63934(14) 0.22857(14) 0.63031(12) 0.0263(5) Uani 1 1 d . . . . .
C36 C 0.68131(16) 0.21297(15) 0.68290(14) 0.0340(6) Uani 1 1 d . . . . .
C37 C 0.74862(17) 0.27020(16) 0.71473(14) 0.0389(7) Uani 1 1 d . . . . .
H37 H 0.7764 0.2602 0.7516 0.047 Uiso 1 1 calc R . . . .
C38 C 0.77544(15) 0.34156(15) 0.69315(13) 0.0313(6) Uani 1 1 d . . . . .
C39 C 0.73398(14) 0.35826(14) 0.64135(12) 0.0262(5) Uani 1 1 d . . . . .
C40 C 0.66439(14) 0.30117(14) 0.61127(12) 0.0273(5) Uani 1 1 d . . . . .
H40 H 0.6338 0.3122 0.5773 0.033 Uiso 1 1 calc R . . . .
C41 C 0.91575(17) 0.39108(17) 0.71629(17) 0.0451(7) Uani 1 1 d . . . . .
H41A H 0.9094 0.3408 0.7282 0.054 Uiso 1 1 calc R . . . .
H41B H 0.9596 0.4283 0.7461 0.054 Uiso 1 1 calc R . . . .
C42 C 0.93658(18) 0.40222(18) 0.64477(16) 0.0454(7) Uani 1 1 d . . . . .
H42A H 0.8967 0.3601 0.6162 0.054 Uiso 1 1 calc R . . . .
H42B H 0.9329 0.4484 0.6308 0.054 Uiso 1 1 calc R . . . .
C43 C 1.01961(19) 0.4075(2) 0.63430(19) 0.0536(9) Uani 1 1 d . . . . .
H43 H 1.0591 0.4494 0.6642 0.064 Uiso 1 1 calc R . . . .
C44 C 1.0382(2) 0.4262(3) 0.5630(2) 0.0727(12) Uani 1 1 d . . . . .
H44A H 1.0027 0.3842 0.5328 0.109 Uiso 1 1 calc GR . . . .
H44B H 1.0939 0.4354 0.5579 0.109 Uiso 1 1 calc GR . . . .
H44C H 1.0299 0.4708 0.5528 0.109 Uiso 1 1 calc GR . . . .
C45 C 1.0308(3) 0.3383(3) 0.6494(3) 0.0866(15) Uani 1 1 d . . . . .
H45A H 1.0236 0.3289 0.6961 0.130 Uiso 1 1 calc GR . . . .
H45B H 1.0847 0.3450 0.6402 0.130 Uiso 1 1 calc GR . . . .
H45C H 0.9913 0.2959 0.6219 0.130 Uiso 1 1 calc GR . . . .
C46 C 0.94122(15) 0.62913(15) 0.68847(13) 0.0320(6) Uani 1 1 d . . . . .
H46A H 0.9201 0.6626 0.7090 0.038 Uiso 1 1 calc R . . . .
H46B H 0.9867 0.6593 0.6634 0.038 Uiso 1 1 calc R . . . .
C47 C 0.96756(16) 0.58948(15) 0.74046(14) 0.0349(6) Uani 1 1 d . . . . .
H47A H 0.9861 0.5548 0.7186 0.042 Uiso 1 1 calc R . . . .
H47B H 0.9210 0.5594 0.7645 0.042 Uiso 1 1 calc R . . . .
C48 C 1.03434(17) 0.64177(17) 0.79031(15) 0.0420(7) Uani 1 1 d . . . . .
H48 H 1.0784 0.6762 0.7653 0.050 Uiso 1 1 calc R . . . .
C49 C 1.0062(3) 0.6883(3) 0.8333(2) 0.0777(13) Uani 1 1 d . . . . .
H49A H 0.9881 0.7190 0.8055 0.117 Uiso 1 1 calc GR . . . .
H49B H 1.0504 0.7206 0.8649 0.117 Uiso 1 1 calc GR . . . .
H49C H 0.9620 0.6554 0.8573 0.117 Uiso 1 1 calc GR . . . .
C50 C 1.0674(3) 0.5972(2) 0.8327(2) 0.0742(12) Uani 1 1 d . . . . .
H50A H 1.0263 0.5659 0.8602 0.111 Uiso 1 1 calc GR . . . .
H50B H 1.1140 0.6314 0.8611 0.111 Uiso 1 1 calc GR . . . .
H50C H 1.0832 0.5657 0.8043 0.111 Uiso 1 1 calc GR . . . .
C51 C 0.67251(17) 0.80402(14) 0.12113(13) 0.0323(6) Uani 1 1 d . . . . .
H51A H 0.7300 0.8163 0.1189 0.039 Uiso 1 1 calc R . . . .
H51B H 0.6674 0.8459 0.1452 0.039 Uiso 1 1 calc R . . . .
C52 C 0.63083(17) 0.79113(15) 0.05232(13) 0.0337(6) Uani 1 1 d . . . . .
H52A H 0.5731 0.7765 0.0557 0.040 Uiso 1 1 calc R . . . .
H52B H 0.6368 0.7492 0.0291 0.040 Uiso 1 1 calc R . . . .
C53 C 0.66340(19) 0.85975(16) 0.01133(14) 0.0386(6) Uani 1 1 d . . . . .
H53 H 0.6588 0.9022 0.0360 0.046 Uiso 1 1 calc R . . . .
C54 C 0.7505(2) 0.8824(2) -0.00008(17) 0.0543(9) Uani 1 1 d . . . . .
H54A H 0.7829 0.8970 0.0424 0.081 Uiso 1 1 calc GR . . . .
H54B H 0.7681 0.9246 -0.0285 0.081 Uiso 1 1 calc GR . . . .
H54C H 0.7568 0.8403 -0.0215 0.081 Uiso 1 1 calc GR . . . .
C55 C 0.6136(2) 0.8448(2) -0.05482(16) 0.0537(9) Uani 1 1 d . . . . .
H55A H 0.6186 0.8044 -0.0804 0.081 Uiso 1 1 calc GR . . . .
H55B H 0.6327 0.8900 -0.0794 0.081 Uiso 1 1 calc GR . . . .
H55C H 0.5574 0.8305 -0.0471 0.081 Uiso 1 1 calc GR . . . .
C56 C 0.46918(16) 0.61528(15) -0.03582(12) 0.0318(6) Uani 1 1 d . . . . .
H56A H 0.4635 0.5708 -0.0632 0.038 Uiso 1 1 calc R . . . .
H56B H 0.5147 0.6588 -0.0502 0.038 Uiso 1 1 calc R . . . .
C57 C 0.39354(17) 0.62769(16) -0.04684(13) 0.0339(6) Uani 1 1 d . . . . .
H57A H 0.4023 0.6760 -0.0244 0.041 Uiso 1 1 calc R . . . .
H57B H 0.3500 0.5880 -0.0262 0.041 Uiso 1 1 calc R . . . .
C58 C 0.36706(18) 0.62791(17) -0.11957(14) 0.0406(7) Uani 1 1 d . . . . .
H58 H 0.3576 0.5786 -0.1415 0.049 Uiso 1 1 calc R . . . .
C59 C 0.4300(2) 0.6880(2) -0.15449(15) 0.0512(8) Uani 1 1 d . . . . .
H59A H 0.4441 0.7365 -0.1312 0.077 Uiso 1 1 calc GR . . . .
H59B H 0.4092 0.6887 -0.2000 0.077 Uiso 1 1 calc GR . . . .
H59C H 0.4777 0.6778 -0.1549 0.077 Uiso 1 1 calc GR . . . .
C60 C 0.2889(2) 0.6370(2) -0.1266(2) 0.0638(10) Uani 1 1 d . . . . .
H60A H 0.2484 0.5977 -0.1040 0.096 Uiso 1 1 calc GR . . . .
H60B H 0.2708 0.6334 -0.1735 0.096 Uiso 1 1 calc GR . . . .
H60C H 0.2973 0.6858 -0.1068 0.096 Uiso 1 1 calc GR . . . .
C61 C 0.26836(17) 0.34535(16) -0.05347(13) 0.0351(6) Uani 1 1 d . . . . .
H61A H 0.2449 0.2938 -0.0737 0.042 Uiso 1 1 calc R . . . .
H61B H 0.3162 0.3745 -0.0764 0.042 Uiso 1 1 calc R . . . .
C62 C 0.20825(17) 0.37879(16) -0.06406(14) 0.0376(6) Uani 1 1 d . . . . .
H62A H 0.2314 0.4301 -0.0433 0.045 Uiso 1 1 calc R . . . .
H62B H 0.1600 0.3492 -0.0417 0.045 Uiso 1 1 calc R . . . .
C63 C 0.1836(2) 0.3813(2) -0.13728(18) 0.0570(9) Uani 1 1 d . . . . .
H63 H 0.2326 0.4136 -0.1584 0.068 Uiso 1 1 calc R . . . .
C64 C 0.1248(3) 0.4178(3) -0.1432(2) 0.0863(15) Uani 1 1 d . . . . .
H64A H 0.0742 0.3848 -0.1268 0.129 Uiso 1 1 calc GR . . . .
H64B H 0.1155 0.4265 -0.1896 0.129 Uiso 1 1 calc GR . . . .
H64C H 0.1471 0.4654 -0.1170 0.129 Uiso 1 1 calc GR . . . .
C65 C 0.1486(3) 0.3070(3) -0.1745(2) 0.0854(15) Uani 1 1 d . . . . .
H65A H 0.1874 0.2849 -0.1720 0.128 Uiso 1 1 calc GR . . . .
H65B H 0.1354 0.3132 -0.2208 0.128 Uiso 1 1 calc GR . . . .
H65C H 0.0999 0.2743 -0.1552 0.128 Uiso 1 1 calc GR . . . .
C66 C 0.11706(15) 0.15960(16) 0.10987(14) 0.0352(6) Uani 1 1 d . . . . .
H66A H 0.0813 0.1511 0.1459 0.042 Uiso 1 1 calc R . . . .
H66B H 0.1108 0.1106 0.0906 0.042 Uiso 1 1 calc R . . . .
C67 C 0.09719(16) 0.20353(16) 0.05769(15) 0.0381(6) Uani 1 1 d . . . . .
H67A H 0.1302 0.2072 0.0204 0.046 Uiso 1 1 calc R . . . .
H67B H 0.1114 0.2547 0.0764 0.046 Uiso 1 1 calc R . . . .
C68 C 0.00947(17) 0.16909(17) 0.03180(16) 0.0411(7) Uani 1 1 d . . . . .
H68 H -0.0227 0.1646 0.0705 0.049 Uiso 1 1 calc R . . . .
C69 C -0.0082(2) 0.2198(2) -0.0149(2) 0.0626(10) Uani 1 1 d . . . . .
H69A H 0.0143 0.2707 0.0054 0.094 Uiso 1 1 calc GR . . . .
H69B H -0.0661 0.2022 -0.0239 0.094 Uiso 1 1 calc GR . . . .
H69C H 0.0159 0.2193 -0.0563 0.094 Uiso 1 1 calc GR . . . .
C70 C -0.0160(3) 0.0917(2) -0.0001(2) 0.0766(13) Uani 1 1 d . . . . .
H70A H 0.0184 0.0934 -0.0353 0.115 Uiso 1 1 calc GR . . . .
H70B H -0.0716 0.0730 -0.0189 0.115 Uiso 1 1 calc GR . . . .
H70C H -0.0114 0.0583 0.0331 0.115 Uiso 1 1 calc GR . . . .
C71 C 0.44436(16) -0.05007(14) 0.62671(13) 0.0303(6) Uani 1 1 d . . . . .
H71A H 0.4481 -0.0883 0.5961 0.036 Uiso 1 1 calc R . . . .
H71B H 0.3878 -0.0660 0.6358 0.036 Uiso 1 1 calc R . . . .
C72 C 0.49585(17) -0.04095(15) 0.69028(13) 0.0333(6) Uani 1 1 d . . . . .
H72A H 0.4841 -0.0095 0.7230 0.040 Uiso 1 1 calc R . . . .
H72B H 0.5528 -0.0147 0.6818 0.040 Uiso 1 1 calc R . . . .
C73 C 0.48239(18) -0.11575(16) 0.71961(14) 0.0375(6) Uani 1 1 d . . . . .
H73 H 0.4972 -0.1456 0.6868 0.045 Uiso 1 1 calc R . . . .
C74 C 0.3958(2) -0.1605(2) 0.73200(19) 0.0588(9) Uani 1 1 d . . . . .
H74A H 0.3779 -0.1303 0.7603 0.088 Uiso 1 1 calc GR . . . .
H74B H 0.3906 -0.2057 0.7539 0.088 Uiso 1 1 calc GR . . . .
H74C H 0.3627 -0.1744 0.6898 0.088 Uiso 1 1 calc GR . . . .
C75 C 0.5372(2) -0.10270(18) 0.78258(15) 0.0474(8) Uani 1 1 d . . . . .
H75A H 0.5924 -0.0716 0.7738 0.071 Uiso 1 1 calc GR . . . .
H75B H 0.5336 -0.1507 0.7975 0.071 Uiso 1 1 calc GR . . . .
H75C H 0.5208 -0.0774 0.8169 0.071 Uiso 1 1 calc GR . . . .
O1 O 0.5414(3) 0.5377(3) 0.2525(3) 0.0621(17) Uani 0.613(7) 1 d . . P B 1
C76 C 0.6845(3) 0.1251(3) 0.7616(3) 0.0312(15) Uani 0.537(8) 1 d . U P C 1
H76A H 0.6464 0.0782 0.7783 0.037 Uiso 0.537(8) 1 calc R . P C 1
H76B H 0.6961 0.1661 0.7955 0.037 Uiso 0.537(8) 1 calc R . P C 1
C77 C 0.7618(4) 0.1183(3) 0.7468(3) 0.0426(17) Uani 0.537(8) 1 d D U P C 1
H77A H 0.8014 0.1662 0.7328 0.051 Uiso 0.537(8) 1 calc R . P C 1
H77B H 0.7509 0.0791 0.7113 0.051 Uiso 0.537(8) 1 calc R . P C 1
C78 C 0.7949(7) 0.0964(7) 0.8152(6) 0.077(3) Uani 0.537(8) 1 d D U P C 1
H78 H 0.8105 0.0571 0.7974 0.092 Uiso 0.537(8) 1 calc R . P C 1
C79 C 0.7727(10) 0.0683(10) 0.8805(9) 0.110(6) Uani 0.537(8) 1 d D U P C 1
H79A H 0.7767 0.1094 0.9108 0.165 Uiso 0.537(8) 1 calc GR . P C 1
H79B H 0.8090 0.0468 0.8977 0.165 Uiso 0.537(8) 1 calc GR . P C 1
H79C H 0.7177 0.0299 0.8764 0.165 Uiso 0.537(8) 1 calc GR . P C 1
C80 C 0.8734(6) 0.1625(7) 0.8169(4) 0.087(3) Uani 0.537(8) 1 d D U P C 1
H80A H 0.8862 0.1755 0.7716 0.130 Uiso 0.537(8) 1 calc GR . P C 1
H80B H 0.9152 0.1506 0.8390 0.130 Uiso 0.537(8) 1 calc GR . P C 1
H80C H 0.8704 0.2048 0.8411 0.130 Uiso 0.537(8) 1 calc GR . P C 1
O1A O 0.5741(6) 0.5280(5) 0.2270(4) 0.0621(17) Uani 0.387(7) 1 d . . P B 2
C76A C 0.7188(5) 0.1129(4) 0.7193(4) 0.045(2) Uani 0.463(8) 1 d . U P C 2
H76C H 0.7044 0.0621 0.6997 0.054 Uiso 0.463(8) 1 calc R . P C 2
H76D H 0.7705 0.1470 0.7040 0.054 Uiso 0.463(8) 1 calc R . P C 2
C77A C 0.7234(4) 0.1137(4) 0.7918(4) 0.047(2) Uani 0.463(8) 1 d D U P C 2
H77C H 0.6873 0.0651 0.8073 0.056 Uiso 0.463(8) 1 calc R . P C 2
H77D H 0.7107 0.1537 0.8112 0.056 Uiso 0.463(8) 1 calc R . P C 2
C78A C 0.8179(6) 0.1303(7) 0.8088(6) 0.061(3) Uani 0.463(8) 1 d D U P C 2
H78A H 0.8353 0.1750 0.8404 0.073 Uiso 0.463(8) 1 calc R . P C 2
C79A C 0.7885(11) 0.0670(10) 0.8574(8) 0.084(5) Uani 0.463(8) 1 d D U P C 2
H79D H 0.7438 0.0693 0.8794 0.126 Uiso 0.463(8) 1 calc GR . P C 2
H79E H 0.8323 0.0733 0.8904 0.126 Uiso 0.463(8) 1 calc GR . P C 2
H79F H 0.7708 0.0187 0.8328 0.126 Uiso 0.463(8) 1 calc GR . P C 2
C80A C 0.8993(6) 0.1352(7) 0.7909(8) 0.094(4) Uani 0.463(8) 1 d D U P C 2
H80D H 0.8917 0.0904 0.7640 0.141 Uiso 0.463(8) 1 calc GR . P C 2
H80E H 0.9330 0.1391 0.8314 0.141 Uiso 0.463(8) 1 calc GR . P C 2
H80F H 0.9251 0.1794 0.7659 0.141 Uiso 0.463(8) 1 calc GR . P C 2
O13 O 0.56932(13) 0.40550(11) 0.65091(10) 0.0433(5) Uani 1 1 d . . . . .
O15 O 0.52729(11) 0.20946(10) 0.80002(9) 0.0372(4) Uani 1 1 d . . . . .
O16 O 0.30539(12) 0.06671(11) 0.63662(10) 0.0421(5) Uani 1 1 d . . . . .
O17 O 0.19687(12) 0.09922(12) 0.49541(11) 0.0455(5) Uani 1 1 d D . . . .
O18 O 0.32912(12) 0.60812(11) 0.16358(9) 0.0385(5) Uani 1 1 d . . . . .
N9 N 0.22969(13) 0.33757(12) 0.28520(11) 0.0312(5) Uani 1 1 d . . . . .
N10 N 0.27431(13) 0.33881(12) 0.33508(11) 0.0313(5) Uani 1 1 d . . . . .
N11 N 0.33626(13) 0.18482(13) 0.56883(11) 0.0329(5) Uani 1 1 d . . . . .
H11 H 0.2951 0.1415 0.5605 0.039 Uiso 1 1 calc R . . . .
N12 N 0.56061(13) 0.32899(12) 0.73404(10) 0.0294(5) Uani 1 1 d . . . . .
H12 H 0.5821 0.3267 0.7734 0.035 Uiso 1 1 calc R . . . .
C81 C 0.59230(16) 0.39533(15) 0.70631(13) 0.0300(5) Uani 1 1 d . . . . .
C82 C 0.49687(15) 0.26292(15) 0.70690(13) 0.0286(5) Uani 1 1 d . . . . .
C83 C 0.47895(16) 0.19939(15) 0.74262(13) 0.0317(6) Uani 1 1 d . . . . .
C84 C 0.41554(16) 0.13232(15) 0.72067(14) 0.0339(6) Uani 1 1 d . . . . .
H84 H 0.4037 0.0892 0.7450 0.041 Uiso 1 1 calc R . . . .
C85 C 0.36978(16) 0.12953(15) 0.66242(13) 0.0330(6) Uani 1 1 d . . . . .
C86 C 0.38734(15) 0.19219(16) 0.62610(13) 0.0315(6) Uani 1 1 d . . . . .
C87 C 0.45102(15) 0.25859(15) 0.64867(13) 0.0304(6) Uani 1 1 d . . . . .
H87 H 0.4633 0.3015 0.6239 0.036 Uiso 1 1 calc R . . . .
C88 C 0.34419(18) 0.2372(2) 0.52581(16) 0.0543(10) Uani 1 1 d . . . . .
C89 C 0.28316(16) 0.21981(17) 0.46732(13) 0.0357(6) Uani 1 1 d . . . . .
C90 C 0.21295(16) 0.15482(16) 0.45271(14) 0.0340(6) Uani 1 1 d . . . . .
C91 C 0.16254(16) 0.14976(16) 0.39644(14) 0.0357(6) Uani 1 1 d . . . . .
H91 H 0.1153 0.1055 0.3863 0.043 Uiso 1 1 calc R . . . .
C92 C 0.18031(16) 0.20812(15) 0.35530(13) 0.0318(6) Uani 1 1 d . . . . .
H92 H 0.1454 0.2039 0.3173 0.038 Uiso 1 1 calc R . . . .
C93 C 0.24942(15) 0.27291(15) 0.36974(13) 0.0295(5) Uani 1 1 d . . . . .
C94 C 0.29909(16) 0.27700(16) 0.42519(13) 0.0351(6) Uani 1 1 d . . . . .
H94 H 0.3465 0.3213 0.4348 0.042 Uiso 1 1 calc R . . . .
C95 C 0.25729(15) 0.40776(15) 0.25511(13) 0.0293(5) Uani 1 1 d . . . . .
C96 C 0.22039(16) 0.40988(16) 0.19388(13) 0.0337(6) Uani 1 1 d . . . . .
H96 H 0.1793 0.3657 0.1733 0.040 Uiso 1 1 calc R . . . .
C97 C 0.24313(16) 0.47585(16) 0.16283(14) 0.0352(6) Uani 1 1 d . . . . .
H97 H 0.2176 0.4767 0.1209 0.042 Uiso 1 1 calc R . . . .
C98 C 0.30331(16) 0.54140(15) 0.19238(13) 0.0308(6) Uani 1 1 d . . . . .
C99 C 0.34095(15) 0.53986(15) 0.25459(13) 0.0286(5) Uani 1 1 d . . . . .
C100 C 0.31675(15) 0.47277(15) 0.28454(13) 0.0295(5) Uani 1 1 d . . . . .
H100 H 0.3417 0.4714 0.3266 0.035 Uiso 1 1 calc R . . . .
C101 C 0.28848(18) 0.61411(17) 0.10269(13) 0.0373(6) Uani 1 1 d . . . . .
H10A H 0.2762 0.5693 0.0731 0.045 Uiso 1 1 calc R . . . .
H10B H 0.3241 0.6581 0.0805 0.045 Uiso 1 1 calc R . . . .
C102 C 0.2120(2) 0.6215(2) 0.11401(16) 0.0505(8) Uani 1 1 d . . . . .
H10C H 0.2251 0.6693 0.1394 0.061 Uiso 1 1 calc R . . . .
H10D H 0.1794 0.5807 0.1409 0.061 Uiso 1 1 calc R . . . .
C103 C 0.1628(3) 0.6190(2) 0.0495(2) 0.0656(11) Uani 1 1 d D . . . .
H103 H 0.1978 0.6549 0.0191 0.079 Uiso 0.812(8) 1 calc R . P D 1
H10E H 0.1140 0.6178 0.0690 0.079 Uiso 0.188(8) 1 calc R . P D 2
C104 C 0.1267(3) 0.5412(3) 0.0163(3) 0.0996(17) Uani 1 1 d . . . . .
H10F H 0.1693 0.5250 0.0090 0.149 Uiso 1 1 calc GR . . . .
H10G H 0.0984 0.5414 -0.0261 0.149 Uiso 1 1 calc GR . . . .
H10H H 0.0892 0.5068 0.0447 0.149 Uiso 1 1 calc GR . . . .
C111 C 0.26861(17) 0.00768(15) 0.67920(15) 0.0377(6) Uani 1 1 d . . . . .
H11A H 0.2583 0.0277 0.7210 0.045 Uiso 1 1 calc R . . . .
H11B H 0.3038 -0.0179 0.6896 0.045 Uiso 1 1 calc R . . . .
C112 C 0.19109(19) -0.04583(18) 0.64280(17) 0.0488(8) Uani 1 1 d . . . . .
H11C H 0.2029 -0.0663 0.6019 0.059 Uiso 1 1 calc R . . . .
H11D H 0.1586 -0.0183 0.6299 0.059 Uiso 1 1 calc R . . . .
C113 C 0.1425(2) -0.11020(18) 0.68360(19) 0.0532(8) Uani 1 1 d . . . . .
H113 H 0.1370 -0.0887 0.7271 0.064 Uiso 1 1 calc R . . . .
C114 C 0.0590(3) -0.1532(3) 0.6492(3) 0.0894(16) Uani 1 1 d . . . . .
H11E H 0.0337 -0.1188 0.6412 0.134 Uiso 1 1 calc GR . . . .
H11F H 0.0269 -0.1920 0.6774 0.134 Uiso 1 1 calc GR . . . .
H11G H 0.0628 -0.1763 0.6070 0.134 Uiso 1 1 calc GR . . . .
C115 C 0.1835(3) -0.1618(2) 0.6968(3) 0.0839(14) Uani 1 1 d . . . . .
H11H H 0.1879 -0.1849 0.6548 0.126 Uiso 1 1 calc GR . . . .
H11I H 0.1520 -0.2007 0.7251 0.126 Uiso 1 1 calc GR . . . .
H11J H 0.2370 -0.1331 0.7188 0.126 Uiso 1 1 calc GR . . . .
C116 C 0.51095(17) 0.14717(16) 0.84009(14) 0.0365(6) Uani 1 1 d . . . . .
H11K H 0.5205 0.1075 0.8164 0.044 Uiso 1 1 calc R . . . .
H11L H 0.4546 0.1265 0.8507 0.044 Uiso 1 1 calc R . . . .
C117 C 0.56604(18) 0.17472(16) 0.90236(14) 0.0375(6) Uani 1 1 d . . . . .
H11M H 0.5605 0.2186 0.9222 0.045 Uiso 1 1 calc R . . . .
H11N H 0.6219 0.1912 0.8909 0.045 Uiso 1 1 calc R . . . .
C118 C 0.5499(2) 0.11610(17) 0.95381(14) 0.0414(7) Uani 1 1 d . . . . .
H118 H 0.4921 0.0966 0.9619 0.050 Uiso 1 1 calc R . . . .
C119 C 0.5666(3) 0.0511(2) 0.9300(2) 0.0712(12) Uani 1 1 d . . . . .
H11O H 0.5300 0.0253 0.8911 0.107 Uiso 1 1 calc GR . . . .
H11P H 0.5587 0.0164 0.9651 0.107 Uiso 1 1 calc GR . . . .
H11Q H 0.6219 0.0694 0.9182 0.107 Uiso 1 1 calc GR . . . .
C120 C 0.5989(3) 0.1514(2) 1.01846(18) 0.0647(10) Uani 1 1 d . . . . .
H12A H 0.6559 0.1712 1.0116 0.097 Uiso 1 1 calc GR . . . .
H12B H 0.5869 0.1137 1.0513 0.097 Uiso 1 1 calc GR . . . .
H12C H 0.5857 0.1919 1.0342 0.097 Uiso 1 1 calc GR . . . .
O14 O 0.4140(4) 0.2768(4) 0.5165(4) 0.0504(10) Uani 0.355(5) 1 d . . P E 1
C105 C 0.0944(5) 0.6390(5) 0.0632(4) 0.130(3) Uani 0.812(8) 1 d D U P D 1
H10I H 0.0581 0.6286 0.0230 0.195 Uiso 0.812(8) 1 calc GR . P D 1
H10J H 0.1153 0.6922 0.0769 0.195 Uiso 0.812(8) 1 calc GR . P D 1
H10K H 0.0654 0.6094 0.0984 0.195 Uiso 0.812(8) 1 calc GR . P D 1
C106 C 0.1215(2) 0.0337(2) 0.4868(2) 0.0391(11) Uani 0.712(6) 1 d . U P F 1
H10L H 0.0784 0.0484 0.4712 0.047 Uiso 0.712(6) 1 calc R . P F 1
H10M H 0.1087 0.0111 0.5297 0.047 Uiso 0.712(6) 1 calc R . P F 1
C107 C 0.1260(3) -0.0238(3) 0.4365(3) 0.0531(13) Uani 0.712(6) 1 d D U P F 1
H10N H 0.1554 0.0035 0.3997 0.064 Uiso 0.712(6) 1 calc R . P F 1
H10O H 0.1581 -0.0478 0.4581 0.064 Uiso 0.712(6) 1 calc R . P F 1
C108 C 0.0468(4) -0.0854(3) 0.4068(3) 0.0697(16) Uani 0.712(6) 1 d D U P F 1
H108 H 0.0124 -0.0603 0.3905 0.084 Uiso 0.712(6) 1 calc R . P F 1
C109 C 0.0016(5) -0.1392(4) 0.4557(4) 0.104(3) Uani 0.712(6) 1 d D U P F 1
H10P H 0.0300 -0.1697 0.4686 0.156 Uiso 0.712(6) 1 calc GR . P F 1
H10Q H -0.0520 -0.1714 0.4356 0.156 Uiso 0.712(6) 1 calc GR . P F 1
H10R H -0.0029 -0.1114 0.4948 0.156 Uiso 0.712(6) 1 calc GR . P F 1
C110 C 0.0585(6) -0.1257(4) 0.3489(4) 0.103(3) Uani 0.712(6) 1 d D U P F 1
H11R H 0.0794 -0.0910 0.3142 0.154 Uiso 0.712(6) 1 calc GR . P F 1
H11S H 0.0073 -0.1659 0.3321 0.154 Uiso 0.712(6) 1 calc GR . P F 1
H11T H 0.0966 -0.1468 0.3619 0.154 Uiso 0.712(6) 1 calc GR . P F 1
O14A O 0.3909(2) 0.3084(2) 0.53923(19) 0.0504(10) Uani 0.645(5) 1 d . . P E 2
C10A C 0.1726(10) 0.0259(8) 0.4608(8) 0.083(5) Uani 0.288(6) 1 d D U P F 2
H10S H 0.1838 0.0315 0.4139 0.099 Uiso 0.288(6) 1 calc R . P F 2
H10T H 0.2022 -0.0011 0.4814 0.099 Uiso 0.288(6) 1 calc R . P F 2
C10B C 0.0902(10) -0.0132(9) 0.4660(8) 0.077(5) Uani 0.288(6) 1 d D U P F 2
H10U H 0.0644 0.0141 0.4405 0.092 Uiso 0.288(6) 1 calc R . P F 2
H10V H 0.0822 -0.0059 0.5129 0.092 Uiso 0.288(6) 1 calc R . P F 2
C10C C 0.0424(9) -0.0915(8) 0.4479(9) 0.0697(16) Uani 0.288(6) 1 d D U P F 2
H10W H 0.0117 -0.1075 0.4876 0.084 Uiso 0.288(6) 1 calc R . P F 2
C10D C -0.0193(11) -0.0816(14) 0.4001(10) 0.117(7) Uani 0.288(6) 1 d D U P F 2
H10X H -0.0093 -0.0905 0.3546 0.176 Uiso 0.288(6) 1 calc GR . P F 2
H10Y H -0.0152 -0.0306 0.4062 0.176 Uiso 0.288(6) 1 calc GR . P F 2
H H -0.0730 -0.1171 0.4087 0.176 Uiso 0.288(6) 1 calc GR . P F 2
C10E C 0.0604(17) -0.1548(12) 0.4336(14) 0.136(9) Uani 0.288(6) 1 d D U P F 2
H10Z H 0.0902 -0.1466 0.3943 0.204 Uiso 0.288(6) 1 calc GR . P F 2
HA H 0.0105 -0.1999 0.4256 0.204 Uiso 0.288(6) 1 calc GR . P F 2
HB H 0.0927 -0.1610 0.4713 0.204 Uiso 0.288(6) 1 calc GR . P F 2
C10K C 0.1919(16) 0.6946(12) 0.0261(16) 0.130(3) Uani 0.188(8) 1 d D U P D 2
H0AA H 0.1627 0.7210 0.0453 0.195 Uiso 0.188(8) 1 calc GR . P D 2
HC H 0.1833 0.6918 -0.0221 0.195 Uiso 0.188(8) 1 calc GR . P D 2
HD H 0.2491 0.7215 0.0397 0.195 Uiso 0.188(8) 1 calc GR . P D 2
N13 N 0.53402(12) 0.37985(12) 0.38913(11) 0.0304(5) Uani 1 1 d . . . . .
C121 C 0.50981(17) 0.43104(16) 0.36554(14) 0.0364(6) Uani 1 1 d . . . . .
H121 H 0.5021 0.4340 0.3192 0.044 Uiso 1 1 calc R . . . .
C122 C 0.49637(18) 0.47852(16) 0.40811(14) 0.0374(6) Uani 1 1 d . . . . .
H122 H 0.4795 0.5145 0.3912 0.045 Uiso 1 1 calc R . . . .
C123 C 0.50725(14) 0.47465(14) 0.47638(13) 0.0287(5) Uani 1 1 d . . . . .
C124 C 0.53201(15) 0.42072(15) 0.49834(13) 0.0308(6) Uani 1 1 d . . . . .
H124 H 0.5403 0.4164 0.5444 0.037 Uiso 1 1 calc R . . . .
C125 C 0.54448(15) 0.37393(15) 0.45419(13) 0.0310(6) Uani 1 1 d . . . . .
H125 H 0.5607 0.3369 0.4697 0.037 Uiso 1 1 calc R . . . .
C126 C 0.55775(16) 0.33471(16) 0.34312(14) 0.0349(6) Uani 1 1 d . . . . .
H12D H 0.5307 0.3310 0.2986 0.042 Uiso 1 1 calc R . . . .
H12E H 0.5413 0.2837 0.3584 0.042 Uiso 1 1 calc R . . . .
C127 C 0.64810(17) 0.37110(18) 0.34004(14) 0.0407(7) Uani 1 1 d . . . . .
H12F H 0.6743 0.3755 0.3851 0.049 Uiso 1 1 calc R . . . .
H12G H 0.6638 0.3383 0.3122 0.049 Uiso 1 1 calc R . . . .
C128 C 0.67844(19) 0.44760(19) 0.31256(16) 0.0487(8) Uani 1 1 d . . . . .
H12H H 0.6635 0.4808 0.3407 0.058 Uiso 1 1 calc R . . . .
H12I H 0.6520 0.4434 0.2677 0.058 Uiso 1 1 calc R . . . .
C129 C 0.7684(2) 0.4825(3) 0.3091(2) 0.0755(13) Uani 1 1 d . . . . .
H12J H 0.7834 0.4507 0.2802 0.113 Uiso 1 1 calc GR . . . .
H12K H 0.7950 0.4874 0.3535 0.113 Uiso 1 1 calc GR . . . .
H12L H 0.7848 0.5319 0.2915 0.113 Uiso 1 1 calc GR . . . .

loop_
_atom_site_aniso_label
_atom_site_aniso_U_11
_atom_site_aniso_U_22
_atom_site_aniso_U_33
_atom_site_aniso_U_23
_atom_site_aniso_U_13
_atom_site_aniso_U_12
Cl1 0.1519(14) 0.0833(9) 0.1662(15) 0.0185(9) 0.1069(13) 0.0489(9)
Cl2 0.1240(12) 0.0621(7) 0.1234(12) 0.0116(7) 0.0094(9) 0.0119(7)
C2BA 0.057(2) 0.070(3) 0.077(3) -0.007(2) 0.018(2) 0.019(2)
C3BA 0.053(2) 0.062(2) 0.068(2) -0.0046(19) -0.0002(18) 0.0243(18)
Cl3 0.0638(6) 0.0659(6) 0.0828(7) 0.0169(5) 0.0089(5) 0.0138(5)
C3AA 0.077(3) 0.085(4) 0.113(4) -0.007(3) -0.002(3) 0.028(3)
Cl4 0.0550(9) 0.1035(17) 0.164(3) 0.0574(17) 0.0104(11) 0.0145(9)
C0AA 0.078(5) 0.105(7) 0.150(9) 0.000(6) 0.016(5) 0.012(5)
Cl4A 0.076(3) 0.059(3) 0.191(8) 0.030(3) -0.046(4) 0.003(2)
C1W 0.040(7) 0.082(11) 0.073(10) 0.018(8) 0.012(6) 0.006(7)
P1 0.0465(5) 0.0443(5) 0.1170(10) 0.0153(6) 0.0263(6) 0.0053(4)
F1 0.096(2) 0.090(2) 0.174(3) 0.049(2) 0.034(2) 0.0369(18)
F2 0.076(2) 0.276(6) 0.145(4) 0.036(4) -0.041(2) -0.045(3)
F3 0.123(3) 0.075(2) 0.251(5) 0.070(3) 0.097(3) 0.0383(19)
F4 0.133(3) 0.140(3) 0.112(3) -0.028(2) 0.014(2) -0.025(3)
F5 0.156(3) 0.0517(17) 0.386(7) 0.027(3) 0.191(4) 0.0163(19)
F6 0.0618(14) 0.0804(17) 0.101(2) -0.0136(15) 0.0233(14) -0.0027(12)
O2 0.0320(10) 0.0281(10) 0.0439(11) 0.0115(8) -0.0147(9) -0.0007(8)
O3 0.0444(11) 0.0335(11) 0.0339(11) 0.0124(9) -0.0109(9) -0.0047(9)
O4 0.0376(10) 0.0261(9) 0.0286(10) 0.0007(7) -0.0072(8) 0.0040(8)
O5 0.0369(10) 0.0259(9) 0.0283(9) 0.0092(7) -0.0018(8) 0.0047(8)
O6 0.0444(11) 0.0270(10) 0.0259(9) 0.0106(7) -0.0023(8) 0.0062(8)
O7 0.0421(11) 0.0282(10) 0.0289(10) 0.0034(7) -0.0123(8) 0.0069(8)
O8 0.0262(9) 0.0308(10) 0.0348(10) 0.0097(8) -0.0102(8) 0.0031(8)
O9 0.0339(9) 0.0243(9) 0.0318(10) 0.0083(7) -0.0096(8) 0.0065(8)
O10 0.0483(12) 0.0288(11) 0.0577(14) 0.0145(9) -0.0273(10) 0.0009(9)
O11 0.0299(9) 0.0315(10) 0.0342(10) 0.0005(8) -0.0109(8) 0.0039(8)
O12 0.0304(9) 0.0241(9) 0.0292(9) 0.0011(7) -0.0095(7) 0.0046(7)
N1 0.0295(11) 0.0219(11) 0.0268(11) 0.0067(8) -0.0015(9) 0.0045(9)
N2 0.0257(10) 0.0222(11) 0.0271(11) 0.0045(8) -0.0043(8) 0.0043(8)
N3 0.0279(11) 0.0234(11) 0.0315(11) 0.0062(9) -0.0044(9) 0.0066(9)
N4 0.0295(11) 0.0249(11) 0.0298(11) 0.0049(9) -0.0057(9) 0.0070(9)
N5 0.0240(10) 0.0222(11) 0.0292(11) 0.0054(8) -0.0037(8) 0.0037(8)
N6 0.0255(10) 0.0228(11) 0.0267(11) 0.0006(8) -0.0038(8) 0.0042(8)
N7 0.0344(12) 0.0278(12) 0.0297(12) 0.0044(9) -0.0034(9) 0.0090(10)
N8 0.0318(11) 0.0284(12) 0.0293(11) 0.0044(9) -0.0014(9) 0.0086(9)
C1 0.0227(12) 0.0272(13) 0.0257(13) 0.0020(10) -0.0012(10) 0.0070(10)
C2 0.0235(12) 0.0274(13) 0.0249(12) 0.0013(10) -0.0004(10) 0.0078(10)
C3 0.0240(12) 0.0311(14) 0.0251(12) 0.0011(10) -0.0010(10) 0.0093(10)
C4 0.0272(12) 0.0255(13) 0.0305(13) -0.0009(10) -0.0043(10) 0.0056(10)
C5 0.0327(13) 0.0244(13) 0.0327(14) 0.0012(10) -0.0013(11) 0.0080(11)
C6 0.0282(12) 0.0292(13) 0.0267(13) 0.0025(10) -0.0017(10) 0.0106(11)
C7 0.0250(12) 0.0255(13) 0.0259(12) -0.0006(10) -0.0037(10) 0.0057(10)
C8 0.0303(13) 0.0285(13) 0.0281(13) 0.0051(10) 0.0008(10) 0.0101(11)
C9 0.0357(14) 0.0243(13) 0.0333(14) 0.0024(11) -0.0015(11) 0.0063(11)
C10 0.0384(14) 0.0237(13) 0.0328(14) 0.0069(11) 0.0001(11) 0.0075(11)
C11 0.0312(13) 0.0256(13) 0.0249(12) 0.0048(10) 0.0012(10) 0.0099(11)
C12 0.0299(13) 0.0273(14) 0.0321(14) 0.0061(11) -0.0018(11) 0.0058(11)
C13 0.0331(14) 0.0259(13) 0.0327(14) 0.0088(11) -0.0029(11) 0.0044(11)
C14 0.0487(18) 0.0296(16) 0.0447(18) 0.0158(13) -0.0165(14) -0.0033(13)
C15 0.0257(12) 0.0241(13) 0.0265(13) 0.0030(10) 0.0000(10) 0.0079(10)
C16 0.0315(13) 0.0264(13) 0.0281(13) 0.0084(10) 0.0016(10) 0.0095(11)
C17 0.0358(14) 0.0313(14) 0.0228(12) 0.0051(10) -0.0036(10) 0.0121(11)
C18 0.0298(13) 0.0255(13) 0.0287(13) 0.0028(10) -0.0042(10) 0.0100(11)
C19 0.0255(12) 0.0248(13) 0.0264(13) 0.0058(10) 0.0004(10) 0.0088(10)
C20 0.0272(12) 0.0269(13) 0.0235(12) 0.0051(10) -0.0004(10) 0.0101(10)
C21 0.0247(12) 0.0245(13) 0.0286(13) 0.0047(10) -0.0016(10) 0.0089(10)
C22 0.0237(12) 0.0236(13) 0.0274(13) 0.0031(10) -0.0011(10) 0.0080(10)
C23 0.0268(12) 0.0287(13) 0.0249(12) 0.0052(10) -0.0028(10) 0.0098(11)
C24 0.0266(12) 0.0254(13) 0.0331(14) 0.0031(10) -0.0061(10) 0.0037(10)
C25 0.0271(12) 0.0214(12) 0.0316(13) 0.0048(10) -0.0026(10) 0.0042(10)
C26 0.0258(12) 0.0252(13) 0.0274(13) 0.0033(10) -0.0036(10) 0.0093(10)
C27 0.0225(12) 0.0237(13) 0.0312(13) 0.0029(10) -0.0043(10) 0.0067(10)
C28 0.0273(12) 0.0239(13) 0.0298(13) 0.0040(10) -0.0039(10) 0.0089(10)
C29 0.0301(13) 0.0246(13) 0.0361(15) 0.0051(11) -0.0066(11) 0.0049(11)
C30 0.0330(13) 0.0227(13) 0.0339(14) 0.0086(10) -0.0030(11) 0.0063(11)
C31 0.0286(12) 0.0254(13) 0.0269(13) 0.0055(10) -0.0015(10) 0.0113(10)
C32 0.0244(12) 0.0226(12) 0.0287(13) 0.0043(10) -0.0019(10) 0.0071(10)
C33 0.0273(12) 0.0235(13) 0.0299(13) 0.0062(10) -0.0013(10) 0.0081(10)
C34 0.0254(12) 0.0249(13) 0.0287(13) 0.0042(10) -0.0024(10) 0.0062(10)
C35 0.0215(11) 0.0272(13) 0.0258(12) 0.0025(10) -0.0011(9) 0.0060(10)
C36 0.0325(14) 0.0273(14) 0.0353(14) 0.0078(11) -0.0050(11) 0.0063(11)
C37 0.0345(14) 0.0359(16) 0.0356(15) 0.0072(12) -0.0138(12) 0.0061(12)
C38 0.0263(12) 0.0300(14) 0.0285(13) 0.0021(10) -0.0045(10) 0.0037(11)
C39 0.0253(12) 0.0262(13) 0.0239(12) 0.0024(10) 0.0008(10) 0.0077(10)
C40 0.0237(12) 0.0281(13) 0.0278(13) 0.0047(10) -0.0006(10) 0.0087(10)
C41 0.0299(14) 0.0365(16) 0.061(2) -0.0011(14) -0.0124(13) 0.0082(12)
C42 0.0357(15) 0.0430(17) 0.0521(19) 0.0003(14) -0.0043(13) 0.0123(13)
C43 0.0338(16) 0.050(2) 0.071(2) -0.0123(17) -0.0065(15) 0.0136(14)
C44 0.050(2) 0.085(3) 0.082(3) -0.003(2) 0.014(2) 0.026(2)
C45 0.070(3) 0.078(3) 0.126(4) -0.001(3) -0.008(3) 0.047(3)
C46 0.0273(13) 0.0285(14) 0.0313(14) -0.0023(11) -0.0085(11) 0.0046(11)
C47 0.0317(14) 0.0324(15) 0.0330(14) 0.0004(11) -0.0088(11) 0.0075(11)
C48 0.0330(14) 0.0452(17) 0.0372(16) -0.0006(13) -0.0117(12) 0.0079(13)
C49 0.067(3) 0.097(3) 0.061(2) -0.040(2) -0.029(2) 0.035(2)
C50 0.065(2) 0.076(3) 0.067(3) 0.006(2) -0.036(2) 0.020(2)
C51 0.0410(15) 0.0221(13) 0.0302(14) 0.0082(10) 0.0021(11) 0.0092(11)
C52 0.0395(15) 0.0287(14) 0.0301(14) 0.0068(11) 0.0006(11) 0.0114(12)
C53 0.0523(17) 0.0320(15) 0.0291(14) 0.0098(11) 0.0027(12) 0.0148(13)
C54 0.0519(19) 0.056(2) 0.0465(19) 0.0182(16) 0.0083(15) 0.0127(16)
C55 0.069(2) 0.051(2) 0.0357(17) 0.0128(14) -0.0041(15) 0.0205(17)
C56 0.0375(14) 0.0326(14) 0.0233(13) 0.0108(10) 0.0028(11) 0.0119(12)
C57 0.0416(15) 0.0325(14) 0.0289(14) 0.0094(11) 0.0069(11) 0.0157(12)
C58 0.0484(17) 0.0389(16) 0.0350(15) 0.0026(12) -0.0061(13) 0.0203(14)
C59 0.065(2) 0.061(2) 0.0295(15) 0.0147(14) 0.0031(14) 0.0281(18)
C60 0.055(2) 0.074(3) 0.064(2) 0.009(2) -0.0112(18) 0.031(2)
C61 0.0405(15) 0.0347(15) 0.0270(13) -0.0004(11) -0.0100(11) 0.0145(12)
C62 0.0375(15) 0.0361(15) 0.0374(15) 0.0003(12) -0.0039(12) 0.0148(12)
C63 0.053(2) 0.070(2) 0.054(2) 0.0100(18) -0.0120(16) 0.0334(18)
C64 0.094(3) 0.092(3) 0.088(3) -0.003(3) -0.038(3) 0.062(3)
C65 0.096(3) 0.129(4) 0.049(2) -0.022(2) -0.027(2) 0.072(3)
C66 0.0231(12) 0.0348(15) 0.0371(15) 0.0066(12) -0.0101(11) 0.0030(11)
C67 0.0313(14) 0.0384(16) 0.0389(15) 0.0096(12) -0.0086(12) 0.0099(12)
C68 0.0305(14) 0.0451(17) 0.0435(17) 0.0056(13) -0.0102(12) 0.0134(13)
C69 0.0466(19) 0.065(2) 0.069(2) 0.0134(19) -0.0245(17) 0.0199(17)
C70 0.066(2) 0.055(2) 0.094(3) -0.021(2) -0.049(2) 0.0202(19)
C71 0.0351(14) 0.0236(13) 0.0298(13) 0.0081(10) -0.0003(11) 0.0096(11)
C72 0.0411(15) 0.0288(14) 0.0301(14) 0.0056(11) -0.0039(11) 0.0154(12)
C73 0.0484(16) 0.0327(15) 0.0334(15) 0.0067(11) -0.0023(12) 0.0193(13)
C74 0.058(2) 0.047(2) 0.063(2) 0.0277(17) 0.0017(17) 0.0124(16)
C75 0.067(2) 0.0438(18) 0.0360(16) 0.0103(13) -0.0071(15) 0.0282(16)
O1 0.062(3) 0.0393(19) 0.044(3) 0.025(2) -0.024(2) -0.017(2)
C76 0.035(3) 0.028(3) 0.029(3) 0.007(2) -0.012(2) 0.014(2)
C77 0.035(3) 0.043(3) 0.052(4) -0.004(3) -0.012(3) 0.020(2)
C78 0.078(6) 0.064(6) 0.092(6) -0.006(5) -0.030(5) 0.039(5)
C79 0.071(7) 0.090(9) 0.188(15) 0.027(10) 0.008(9) 0.051(6)
C80 0.064(6) 0.135(9) 0.056(5) -0.001(5) -0.007(4) 0.039(6)
O1A 0.062(3) 0.0393(19) 0.044(3) 0.025(2) -0.024(2) -0.017(2)
C76A 0.050(4) 0.035(3) 0.048(4) 0.005(3) -0.003(4) 0.016(3)
C77A 0.051(4) 0.031(3) 0.052(4) 0.003(3) -0.005(4) 0.012(3)
C78A 0.047(6) 0.050(6) 0.075(6) -0.008(5) -0.030(4) 0.015(5)
C79A 0.070(9) 0.086(9) 0.110(10) -0.026(8) 0.012(7) 0.047(7)
C80A 0.059(6) 0.082(7) 0.139(10) -0.026(7) -0.041(6) 0.037(5)
O13 0.0558(12) 0.0294(10) 0.0351(11) 0.0056(8) -0.0171(9) 0.0109(9)
O15 0.0387(10) 0.0317(10) 0.0339(10) 0.0103(8) -0.0074(8) 0.0084(8)
O16 0.0389(11) 0.0363(11) 0.0365(11) 0.0052(8) -0.0062(9) 0.0024(9)
O17 0.0380(11) 0.0374(11) 0.0466(12) 0.0157(9) -0.0086(9) 0.0022(9)
O18 0.0424(11) 0.0368(11) 0.0305(10) 0.0098(8) -0.0075(8) 0.0118(9)
N9 0.0303(11) 0.0329(12) 0.0294(11) 0.0026(9) -0.0013(9) 0.0128(9)
N10 0.0305(11) 0.0330(12) 0.0287(11) 0.0038(9) 0.0004(9) 0.0118(10)
N11 0.0277(11) 0.0369(13) 0.0294(12) 0.0041(9) -0.0019(9) 0.0093(10)
N12 0.0309(11) 0.0312(12) 0.0244(11) 0.0055(9) -0.0026(9) 0.0116(9)
C81 0.0330(13) 0.0312(14) 0.0273(13) 0.0024(10) -0.0029(11) 0.0158(11)
C82 0.0264(12) 0.0315(14) 0.0284(13) 0.0055(10) 0.0024(10) 0.0125(11)
C83 0.0307(13) 0.0362(15) 0.0279(13) 0.0054(11) -0.0008(10) 0.0140(12)
C84 0.0334(14) 0.0309(14) 0.0331(14) 0.0078(11) 0.0007(11) 0.0090(12)
C85 0.0279(13) 0.0349(15) 0.0318(14) 0.0036(11) 0.0009(11) 0.0088(11)
C86 0.0271(13) 0.0388(15) 0.0280(13) 0.0052(11) 0.0012(10) 0.0132(11)
C87 0.0293(13) 0.0336(14) 0.0274(13) 0.0066(11) 0.0002(10) 0.0122(11)
C88 0.0293(15) 0.067(2) 0.0411(18) 0.0260(16) -0.0068(13) -0.0050(15)
C89 0.0265(13) 0.0441(16) 0.0290(14) 0.0087(12) -0.0008(11) 0.0073(12)
C90 0.0324(14) 0.0336(15) 0.0331(14) 0.0085(11) 0.0022(11) 0.0106(12)
C91 0.0315(14) 0.0302(14) 0.0389(15) 0.0007(11) -0.0049(11) 0.0074(11)
C92 0.0315(13) 0.0310(14) 0.0313(14) -0.0008(11) -0.0049(11) 0.0128(11)
C93 0.0295(13) 0.0322(14) 0.0264(13) 0.0020(10) 0.0015(10) 0.0126(11)
C94 0.0256(13) 0.0404(16) 0.0301(14) 0.0069(11) -0.0002(11) 0.0045(11)
C95 0.0263(12) 0.0312(14) 0.0314(13) 0.0033(11) 0.0008(10) 0.0133(11)
C96 0.0291(13) 0.0361(15) 0.0331(14) -0.0005(11) -0.0043(11) 0.0119(11)
C97 0.0328(14) 0.0407(16) 0.0312(14) 0.0042(12) -0.0067(11) 0.0157(12)
C98 0.0306(13) 0.0349(14) 0.0285(13) 0.0057(11) 0.0004(10) 0.0153(11)
C99 0.0282(13) 0.0321(14) 0.0275(13) 0.0032(10) 0.0008(10) 0.0148(11)
C100 0.0295(13) 0.0335(14) 0.0267(13) 0.0038(10) -0.0017(10) 0.0149(11)
C101 0.0481(16) 0.0388(16) 0.0225(13) 0.0075(11) -0.0057(12) 0.0164(13)
C102 0.062(2) 0.054(2) 0.0439(18) -0.0027(15) -0.0082(15) 0.0350(17)
C103 0.074(3) 0.065(2) 0.064(2) 0.0055(19) -0.023(2) 0.039(2)
C104 0.090(4) 0.125(5) 0.082(3) -0.007(3) -0.029(3) 0.049(3)
C111 0.0366(15) 0.0292(14) 0.0408(16) 0.0061(12) -0.0013(12) 0.0077(12)
C112 0.0444(17) 0.0375(17) 0.0511(19) 0.0029(14) -0.0085(14) 0.0056(14)
C113 0.0476(18) 0.0326(17) 0.061(2) 0.0004(14) -0.0096(16) 0.0008(14)
C114 0.061(3) 0.065(3) 0.092(3) 0.011(2) -0.020(2) -0.020(2)
C115 0.091(3) 0.038(2) 0.111(4) 0.013(2) 0.000(3) 0.017(2)
C116 0.0401(15) 0.0303(14) 0.0353(15) 0.0112(11) -0.0015(12) 0.0111(12)
C117 0.0412(15) 0.0322(15) 0.0360(15) 0.0081(12) -0.0031(12) 0.0128(12)
C118 0.0519(18) 0.0385(16) 0.0348(15) 0.0095(12) -0.0024(13) 0.0203(14)
C119 0.118(4) 0.062(2) 0.056(2) 0.0237(19) 0.018(2) 0.058(3)
C120 0.081(3) 0.062(2) 0.0431(19) 0.0119(17) -0.0162(18) 0.024(2)
O14 0.0400(19) 0.038(2) 0.047(2) 0.0168(15) -0.0155(15) -0.0075(13)
C105 0.136(6) 0.171(7) 0.137(6) -0.046(5) -0.061(5) 0.132(6)
C106 0.0173(18) 0.037(2) 0.048(2) 0.0192(19) -0.0010(16) -0.0038(16)
C107 0.033(2) 0.031(2) 0.089(4) 0.009(2) 0.004(2) 0.0072(19)
C108 0.068(3) 0.046(3) 0.076(4) 0.004(3) 0.007(3) 0.004(2)
C109 0.137(7) 0.042(3) 0.093(5) 0.008(3) 0.051(5) -0.011(4)
C110 0.131(7) 0.084(5) 0.094(5) 0.019(4) 0.037(5) 0.042(5)
O14A 0.0400(19) 0.038(2) 0.047(2) 0.0168(15) -0.0155(15) -0.0075(13)
C10A 0.088(9) 0.087(9) 0.079(8) 0.011(7) -0.003(7) 0.042(7)
C10B 0.084(8) 0.082(9) 0.057(7) 0.015(7) 0.006(7) 0.027(7)
C10C 0.068(3) 0.046(3) 0.076(4) 0.004(3) 0.007(3) 0.004(2)
C10D 0.070(10) 0.161(16) 0.096(12) -0.023(11) -0.032(9) 0.030(10)
C10E 0.141(16) 0.120(15) 0.150(17) 0.001(13) 0.049(13) 0.051(12)
C10K 0.136(6) 0.171(7) 0.137(6) -0.046(5) -0.061(5) 0.132(6)
N13 0.0265(11) 0.0287(11) 0.0307(11) 0.0053(9) -0.0036(9) 0.0069(9)
C121 0.0378(15) 0.0399(16) 0.0295(14) 0.0067(12) -0.0056(11) 0.0151(12)
C122 0.0438(16) 0.0389(16) 0.0321(14) 0.0091(12) -0.0035(12) 0.0205(13)
C123 0.0225(12) 0.0305(14) 0.0282(13) 0.0089(10) -0.0013(10) 0.0063(10)
C124 0.0297(13) 0.0317(14) 0.0265(13) 0.0109(11) -0.0001(10) 0.0080(11)
C125 0.0275(13) 0.0311(14) 0.0303(14) 0.0105(11) -0.0015(10) 0.0080(11)
C126 0.0341(14) 0.0317(14) 0.0329(14) -0.0009(11) -0.0052(11) 0.0091(12)
C127 0.0345(15) 0.0538(18) 0.0308(14) -0.0037(13) -0.0043(12) 0.0170(14)
C128 0.0389(16) 0.0515(19) 0.0408(17) -0.0018(14) 0.0001(13) 0.0048(14)
C129 0.046(2) 0.081(3) 0.072(3) -0.008(2) 0.0127(19) -0.0015(19)

loop_
_atom_type_symbol
_atom_type_description
_atom_type_scat_dispersion_real
_atom_type_scat_dispersion_imag
_atom_type_scat_source
C C 0.0181 0.0091 'International Tables Vol C Tables 4.2.6.8 and 6.1.1.4'
H H 0.0000 0.0000 'International Tables Vol C Tables 4.2.6.8 and 6.1.1.4'
N N 0.0311 0.0180 'International Tables Vol C Tables 4.2.6.8 and 6.1.1.4'
O O 0.0492 0.0322 'International Tables Vol C Tables 4.2.6.8 and 6.1.1.4'
Cl Cl 0.3639 0.7018 'International Tables Vol C Tables 4.2.6.8 and 6.1.1.4'
P P 0.2955 0.4335 'International Tables Vol C Tables 4.2.6.8 and 6.1.1.4'
F F 0.0727 0.0534 'International Tables Vol C Tables 4.2.6.8 and 6.1.1.4'

loop_
_geom_angle_atom_site_label_1
_geom_angle_atom_site_label_2
_geom_angle_atom_site_label_3
_geom_angle
_geom_angle_site_symmetry_1
_geom_angle_site_symmetry_3
_geom_angle_publ_flag
C3BA C2BA Cl2 112.0(3) . . ?
C2BA C3BA Cl1 113.6(3) . . ?
C0AA C3AA Cl3 114.5(5) . . ?
C1W C3AA Cl3 114.7(7) . . ?
C3AA C0AA Cl4 117.8(7) . . ?
C3AA C1W Cl4A 120.8(8) . . ?
F1 P1 F3 171.2(3) . . ?
F1 P1 F4 88.9(2) . . ?
F1 P1 F6 92.05(18) . . ?
F2 P1 F1 86.8(3) . . ?
F2 P1 F3 101.3(3) . . ?
F2 P1 F4 175.7(3) . . ?
F2 P1 F5 87.8(3) . . ?
F2 P1 F6 92.9(2) . . ?
F3 P1 F4 82.9(3) . . ?
F5 P1 F1 88.7(2) . . ?
F5 P1 F3 88.34(19) . . ?
F5 P1 F4 92.1(3) . . ?
F5 P1 F6 178.98(19) . . ?
F6 P1 F3 90.80(18) . . ?
F6 P1 F4 87.23(19) . . ?
C11 O5 C51 118.1(2) . . ?
C16 O6 C56 118.3(2) . . ?
C18 O7 C61 119.2(2) . . ?
C23 O8 C66 118.8(2) . . ?
C31 O9 C71 118.45(19) . . ?
C36 O10 C76 117.3(3) . . ?
C36 O10 C76A 112.7(3) . . ?
C38 O11 C41 114.0(2) . . ?
C3 O12 C46 118.6(2) . . ?
C14 N1 C15 126.1(2) . . ?
C21 N2 C19 126.7(2) . . ?
N4 N3 C26 116.4(2) . . ?
N3 N4 C28 112.9(2) . . ?
C34 N5 C35 125.5(2) . . ?
C1 N6 C39 126.4(2) . . ?
N8 N7 C6 115.5(2) . . ?
N7 N8 C8 112.8(2) . . ?
O4 C1 N6 122.6(2) . . ?
O4 C1 C2 118.8(2) . . ?
N6 C1 C2 118.6(2) . . ?
C3 C2 C1 127.2(2) . . ?
C7 C2 C1 115.3(2) . . ?
C7 C2 C3 117.5(2) . . ?
O12 C3 C2 116.9(2) . . ?
O12 C3 C4 123.3(2) . . ?
C4 C3 C2 119.8(2) . . ?
C5 C4 C3 121.4(2) . . ?
C4 C5 C6 119.5(2) . . ?
C5 C6 N7 125.9(2) . . ?
C7 C6 N7 115.0(2) . . ?
C7 C6 C5 119.1(2) . . ?
C6 C7 C2 122.6(2) . . ?
C9 C8 N8 117.7(2) . . ?
C9 C8 C13 119.1(2) . . ?
C13 C8 N8 123.2(2) . . ?
C8 C9 C10 120.4(2) . . ?
C9 C10 C11 120.3(2) . . ?
O5 C11 C10 122.6(2) . . ?
O5 C11 C12 117.2(2) . . ?
C10 C11 C12 120.1(2) . . ?
C11 C12 C14 127.9(2) . . ?
C13 C12 C11 118.1(2) . . ?
C13 C12 C14 114.0(2) . . ?
C8 C13 C12 122.0(2) . . ?
N1 C14 C12 119.5(2) . . ?
O1 C14 N1 121.6(3) . . ?
O1 C14 C12 117.0(3) . . ?
O1A C14 N1 116.7(4) . . ?
O1A C14 C12 116.9(4) . . ?
C16 C15 N1 117.8(2) . . ?
C20 C15 N1 122.9(2) . . ?
C20 C15 C16 119.3(2) . . ?
O6 C16 C15 115.4(2) . . ?
O6 C16 C17 124.8(2) . . ?
C17 C16 C15 119.8(2) . . ?
C18 C17 C16 120.4(2) . . ?
O7 C18 C17 125.0(2) . . ?
O7 C18 C19 115.0(2) . . ?
C17 C18 C19 120.0(2) . . ?
C18 C19 N2 117.8(2) . . ?
C20 C19 N2 122.9(2) . . ?
C20 C19 C18 119.3(2) . . ?
C19 C20 C15 121.2(2) . . ?
O2 C21 N2 122.8(2) . . ?
O2 C21 C22 119.1(2) . . ?
N2 C21 C22 118.1(2) . . ?
C23 C22 C21 127.5(2) . . ?
C27 C22 C21 115.1(2) . . ?
C27 C22 C23 117.3(2) . . ?
O8 C23 C22 117.0(2) . . ?
O8 C23 C24 122.8(2) . . ?
C24 C23 C22 120.2(2) . . ?
C25 C24 C23 120.7(2) . . ?
C24 C25 C26 119.9(2) . . ?
C25 C26 N3 126.5(2) . . ?
C27 C26 N3 114.6(2) . . ?
C27 C26 C25 118.8(2) . . ?
C26 C27 C22 123.0(2) . . ?
C29 C28 N4 117.7(2) . . ?
C29 C28 C33 119.0(2) . . ?
C33 C28 N4 123.3(2) . . ?
C30 C29 C28 120.4(2) . . ?
C29 C30 C31 120.4(2) . . ?
O9 C31 C30 122.7(2) . . ?
O9 C31 C32 117.4(2) . . ?
C30 C31 C32 119.8(2) . . ?
C31 C32 C34 127.3(2) . . ?
C33 C32 C31 118.4(2) . . ?
C33 C32 C34 114.2(2) . . ?
C32 C33 C28 121.9(2) . . ?
O3 C34 N5 123.5(2) . . ?
O3 C34 C32 118.7(2) . . ?
N5 C34 C32 117.9(2) . . ?
C36 C35 N5 117.7(2) . . ?
C40 C35 N5 122.6(2) . . ?
C40 C35 C36 119.7(2) . . ?
O10 C36 C35 116.1(2) . . ?
O10 C36 C37 124.4(2) . . ?
C37 C36 C35 119.4(2) . . ?
C38 C37 C36 120.4(2) . . ?
C37 C38 O11 120.9(2) . . ?
C37 C38 C39 120.9(2) . . ?
C39 C38 O11 118.1(2) . . ?
C38 C39 N6 118.4(2) . . ?
C38 C39 C40 118.5(2) . . ?
C40 C39 N6 123.2(2) . . ?
C35 C40 C39 121.0(2) . . ?
O11 C41 C42 110.0(2) . . ?
C43 C42 C41 113.5(3) . . ?
C42 C43 C44 109.7(3) . . ?
C45 C43 C42 113.9(3) . . ?
C45 C43 C44 109.4(4) . . ?
O12 C46 C47 106.6(2) . . ?
C46 C47 C48 113.7(2) . . ?
C49 C48 C47 111.8(3) . . ?
C49 C48 C50 110.3(3) . . ?
C50 C48 C47 110.0(3) . . ?
O5 C51 C52 107.2(2) . . ?
C51 C52 C53 113.2(2) . . ?
C54 C53 C52 112.1(3) . . ?
C54 C53 C55 109.8(3) . . ?
C55 C53 C52 110.1(2) . . ?
O6 C56 C57 111.9(2) . . ?
C56 C57 C58 113.7(2) . . ?
C59 C58 C57 112.1(2) . . ?
C59 C58 C60 110.1(3) . . ?
C60 C58 C57 110.5(3) . . ?
O7 C61 C62 113.3(2) . . ?
C61 C62 C63 113.2(3) . . ?
C64 C63 C62 109.5(3) . . ?
C65 C63 C62 114.2(3) . . ?
C65 C63 C64 109.9(3) . . ?
O8 C66 C67 106.3(2) . . ?
C66 C67 C68 113.2(2) . . ?
C69 C68 C67 110.4(3) . . ?
C70 C68 C67 112.2(3) . . ?
C70 C68 C69 111.4(3) . . ?
O9 C71 C72 107.2(2) . . ?
C71 C72 C73 112.8(2) . . ?
C74 C73 C72 112.2(2) . . ?
C74 C73 C75 111.1(3) . . ?
C75 C73 C72 110.1(2) . . ?
O10 C76 C77 107.0(5) . . ?
C76 C77 C78 105.8(6) . . ?
C79 C78 C77 143.8(11) . . ?
C79 C78 C80 114.1(11) . . ?
C80 C78 C77 92.6(8) . . ?
C77A C76A O10 104.3(6) . . ?
C76A C77A C78A 100.7(7) . . ?
C79A C78A C77A 86.8(8) . . ?
C80A C78A C77A 153.7(10) . . ?
C80A C78A C79A 105.4(10) . . ?
C83 O15 C116 118.0(2) . . ?
C85 O16 C111 118.4(2) . . ?
C90 O17 C106 120.1(2) . . ?
C90 O17 C10A 112.1(7) . . ?
C98 O18 C101 119.5(2) . . ?
N10 N9 C95 112.3(2) . . ?
N9 N10 C93 116.1(2) . . ?
C88 N11 C86 126.6(2) . . ?
C81 N12 C82 127.3(2) . . ?
O13 C81 N12 123.0(2) . . ?
O13 C81 C99 118.5(2) . 2_666 ?
N12 C81 C99 118.5(2) . 2_666 ?
C83 C82 N12 116.8(2) . . ?
C87 C82 N12 123.9(2) . . ?
C87 C82 C83 119.3(2) . . ?
O15 C83 C82 115.0(2) . . ?
O15 C83 C84 124.2(2) . . ?
C84 C83 C82 120.8(2) . . ?
C83 C84 C85 118.9(2) . . ?
O16 C85 C84 123.9(2) . . ?
O16 C85 C86 115.2(2) . . ?
C86 C85 C84 120.9(2) . . ?
C85 C86 N11 117.0(2) . . ?
C87 C86 N11 123.6(2) . . ?
C87 C86 C85 119.4(2) . . ?
C82 C87 C86 120.7(2) . . ?
N11 C88 C89 119.4(3) . . ?
O14 C88 N11 113.9(4) . . ?
O14 C88 C89 116.7(4) . . ?
O14A C88 N11 123.0(3) . . ?
O14A C88 C89 115.6(3) . . ?
C90 C89 C88 127.9(3) . . ?
C94 C89 C88 114.2(2) . . ?
C94 C89 C90 117.9(2) . . ?
O17 C90 C89 117.4(2) . . ?
O17 C90 C91 123.1(2) . . ?
C91 C90 C89 119.5(2) . . ?
C92 C91 C90 121.1(2) . . ?
C91 C92 C93 119.7(2) . . ?
C92 C93 N10 126.9(2) . . ?
C94 C93 N10 114.4(2) . . ?
C94 C93 C92 118.6(2) . . ?
C89 C94 C93 123.2(3) . . ?
C96 C95 N9 117.4(2) . . ?
C100 C95 N9 123.5(2) . . ?
C100 C95 C96 119.1(2) . . ?
C97 C96 C95 120.3(3) . . ?
C96 C97 C98 120.7(2) . . ?
O18 C98 C97 123.3(2) . . ?
O18 C98 C99 117.3(2) . . ?
C97 C98 C99 119.4(2) . . ?
C98 C99 C81 127.0(2) . 2_666 ?
C100 C99 C81 114.5(2) . 2_666 ?
C100 C99 C98 118.5(2) . . ?
C95 C100 C99 122.0(2) . . ?
O18 C101 C102 111.7(2) . . ?
C101 C102 C103 112.7(3) . . ?
C104 C103 C102 110.6(3) . . ?
C105 C103 C102 110.4(4) . . ?
C105 C103 C104 107.0(5) . . ?
C10K C103 C102 108.3(12) . . ?
C10K C103 C104 134.8(13) . . ?
O16 C111 C112 106.9(2) . . ?
C111 C112 C113 113.1(3) . . ?
C114 C113 C112 110.0(3) . . ?
C115 C113 C112 112.0(3) . . ?
C115 C113 C114 110.8(3) . . ?
O15 C116 C117 107.3(2) . . ?
C116 C117 C118 113.7(2) . . ?
C119 C118 C117 111.9(3) . . ?
C119 C118 C120 110.5(3) . . ?
C120 C118 C117 110.2(3) . . ?
O17 C106 C107 110.7(3) . . ?
C108 C107 C106 117.4(5) . . ?
C109 C108 C107 113.9(6) . . ?
C110 C108 C107 111.5(6) . . ?
C110 C108 C109 110.7(6) . . ?
C10B C10A O17 106.7(13) . . ?
C10A C10B C10C 126.5(17) . . ?
C10B C10C C10D 97.2(14) . . ?
C10E C10C C10B 134.4(18) . . ?
C10E C10C C10D 116.7(19) . . ?
C121 N13 C126 119.8(2) . . ?
C125 N13 C121 121.1(2) . . ?
C125 N13 C126 118.8(2) . . ?
N13 C121 C122 120.1(3) . . ?
C121 C122 C123 120.6(3) . . ?
C122 C123 C123 121.6(3) . 2_666 ?
C124 C123 C122 117.2(3) . . ?
C124 C123 C123 121.2(3) . 2_666 ?
C125 C124 C123 120.5(2) . . ?
N13 C125 C124 120.5(2) . . ?
N13 C126 C127 109.6(2) . . ?
C128 C127 C126 113.6(3) . . ?
C127 C128 C129 112.8(3) . . ?

loop_
_geom_bond_atom_site_label_1
_geom_bond_atom_site_label_2
_geom_bond_distance
_geom_bond_site_symmetry_2
_geom_bond_publ_flag
Cl1 C3BA 1.727(4) . ?
Cl2 C2BA 1.799(5) . ?
C2BA C3BA 1.491(6) . ?
Cl3 C3AA 1.747(5) . ?
C3AA C0AA 1.410(11) . ?
C3AA C1W 1.501(16) . ?
Cl4 C0AA 1.675(10) . ?
Cl4A C1W 1.919(18) . ?
P1 F1 1.554(3) . ?
P1 F2 1.507(4) . ?
P1 F3 1.573(3) . ?
P1 F4 1.606(4) . ?
P1 F5 1.545(3) . ?
P1 F6 1.559(3) . ?
O2 C21 1.229(3) . ?
O3 C34 1.228(3) . ?
O4 C1 1.235(3) . ?
O5 C11 1.372(3) . ?
O5 C51 1.440(3) . ?
O6 C16 1.371(3) . ?
O6 C56 1.442(3) . ?
O7 C18 1.373(3) . ?
O7 C61 1.436(3) . ?
O8 C23 1.363(3) . ?
O8 C66 1.445(3) . ?
O9 C31 1.363(3) . ?
O9 C71 1.439(3) . ?
O10 C36 1.371(3) . ?
O10 C76 1.449(5) . ?
O10 C76A 1.584(9) . ?
O11 C38 1.391(3) . ?
O11 C41 1.431(4) . ?
O12 C3 1.366(3) . ?
O12 C46 1.444(3) . ?
N1 C14 1.342(4) . ?
N1 C15 1.415(3) . ?
N2 C19 1.414(3) . ?
N2 C21 1.355(3) . ?
N3 N4 1.259(3) . ?
N3 C26 1.413(3) . ?
N4 C28 1.427(3) . ?
N5 C34 1.350(3) . ?
N5 C35 1.412(3) . ?
N6 C1 1.354(3) . ?
N6 C39 1.407(3) . ?
N7 N8 1.256(3) . ?
N7 C6 1.421(3) . ?
N8 C8 1.430(3) . ?
C1 C2 1.503(4) . ?
C2 C3 1.414(3) . ?
C2 C7 1.391(3) . ?
C3 C4 1.393(4) . ?
C4 C5 1.377(4) . ?
C5 C6 1.396(4) . ?
C6 C7 1.384(4) . ?
C8 C9 1.384(4) . ?
C8 C13 1.385(4) . ?
C9 C10 1.386(4) . ?
C10 C11 1.389(4) . ?
C11 C12 1.409(4) . ?
C12 C13 1.388(4) . ?
C12 C14 1.501(4) . ?
C14 O1 1.272(6) . ?
C14 O1A 1.293(10) . ?
C15 C16 1.401(3) . ?
C15 C20 1.388(4) . ?
C16 C17 1.390(4) . ?
C17 C18 1.389(4) . ?
C18 C19 1.399(3) . ?
C19 C20 1.386(4) . ?
C21 C22 1.503(3) . ?
C22 C23 1.407(3) . ?
C22 C27 1.390(3) . ?
C23 C24 1.396(4) . ?
C24 C25 1.379(4) . ?
C25 C26 1.395(3) . ?
C26 C27 1.379(4) . ?
C28 C29 1.389(4) . ?
C28 C33 1.393(4) . ?
C29 C30 1.387(4) . ?
C30 C31 1.393(4) . ?
C31 C32 1.416(3) . ?
C32 C33 1.382(3) . ?
C32 C34 1.510(3) . ?
C35 C36 1.393(4) . ?
C35 C40 1.388(4) . ?
C36 C37 1.389(4) . ?
C37 C38 1.382(4) . ?
C38 C39 1.387(4) . ?
C39 C40 1.397(3) . ?
C41 C42 1.528(5) . ?
C42 C43 1.521(4) . ?
C43 C44 1.532(6) . ?
C43 C45 1.499(6) . ?
C46 C47 1.503(4) . ?
C47 C48 1.527(4) . ?
C48 C49 1.511(5) . ?
C48 C50 1.518(5) . ?
C51 C52 1.512(4) . ?
C52 C53 1.533(4) . ?
C53 C54 1.516(5) . ?
C53 C55 1.526(4) . ?
C56 C57 1.516(4) . ?
C57 C58 1.527(4) . ?
C58 C59 1.510(5) . ?
C58 C60 1.521(5) . ?
C61 C62 1.513(4) . ?
C62 C63 1.535(4) . ?
C63 C64 1.530(5) . ?
C63 C65 1.492(6) . ?
C66 C67 1.508(4) . ?
C67 C68 1.521(4) . ?
C68 C69 1.513(4) . ?
C68 C70 1.512(5) . ?
C71 C72 1.512(4) . ?
C72 C73 1.537(4) . ?
C73 C74 1.516(5) . ?
C73 C75 1.523(4) . ?
C76 C77 1.534(9) . ?
C77 C78 1.622(11) . ?
C78 C79 1.470(15) . ?
C78 C80 1.495(11) . ?
C76A C77A 1.470(12) . ?
C77A C78A 1.645(11) . ?
C78A C79A 1.553(15) . ?
C78A C80A 1.532(13) . ?
O13 C81 1.228(3) . ?
O15 C83 1.377(3) . ?
O15 C116 1.432(3) . ?
O16 C85 1.374(3) . ?
O16 C111 1.432(3) . ?
O17 C90 1.366(3) . ?
O17 C106 1.451(4) . ?
O17 C10A 1.467(14) . ?
O18 C98 1.367(3) . ?
O18 C101 1.437(3) . ?
N9 N10 1.256(3) . ?
N9 C95 1.435(3) . ?
N10 C93 1.415(3) . ?
N11 C86 1.412(3) . ?
N11 C88 1.341(4) . ?
N12 C81 1.352(3) . ?
N12 C82 1.412(3) . ?
C81 C99 1.515(4) 2_666 ?
C82 C83 1.397(4) . ?
C82 C87 1.387(4) . ?
C83 C84 1.392(4) . ?
C84 C85 1.394(4) . ?
C85 C86 1.390(4) . ?
C86 C87 1.389(4) . ?
C88 C89 1.509(4) . ?
C88 O14 1.232(7) . ?
C88 O14A 1.319(5) . ?
C89 C90 1.402(4) . ?
C89 C94 1.382(4) . ?
C90 C91 1.399(4) . ?
C91 C92 1.384(4) . ?
C92 C93 1.389(4) . ?
C93 C94 1.383(4) . ?
C95 C96 1.388(4) . ?
C95 C100 1.383(4) . ?
C96 C97 1.379(4) . ?
C97 C98 1.395(4) . ?
C98 C99 1.409(4) . ?
C99 C81 1.515(4) 2_666 ?
C99 C100 1.385(4) . ?
C101 C102 1.508(5) . ?
C102 C103 1.531(4) . ?
C103 C104 1.515(7) . ?
C103 C105 1.508(7) . ?
C103 C10K 1.467(18) . ?
C111 C112 1.508(4) . ?
C112 C113 1.525(5) . ?
C113 C114 1.525(5) . ?
C113 C115 1.517(6) . ?
C116 C117 1.504(4) . ?
C117 C118 1.532(4) . ?
C118 C119 1.511(5) . ?
C118 C120 1.516(4) . ?
C106 C107 1.536(8) . ?
C107 C108 1.533(7) . ?
C108 C109 1.500(8) . ?
C108 C110 1.479(9) . ?
C10A C10B 1.405(16) . ?
C10B C10C 1.449(16) . ?
C10C C10D 1.524(16) . ?
C10C C10E 1.446(17) . ?
N13 C121 1.349(4) . ?
N13 C125 1.340(3) . ?
N13 C126 1.480(4) . ?
C121 C122 1.365(4) . ?
C122 C123 1.398(4) . ?
C123 C123 1.482(5) 2_666 ?
C123 C124 1.393(4) . ?
C124 C125 1.366(4) . ?
C126 C127 1.525(4) . ?
C127 C128 1.516(5) . ?
C128 C129 1.519(5) . ?
